data_4337254
loop_
_publ_author_name
'Reger, Daniel L.'
'Pascui, Andrea E.'
'Foley, Elizabeth A.'
'Smith, Mark D.'
'Jezierska, Julia'
'Ozarowski, Andrew'

_publ_section_title
;
 Dinuclear Metallacycles with Single M-O(H)-M Bridges [M = Fe(II), Co(II),
 Ni(II), Cu(II)]: Effects of Large Bridging Angles on Structure and
 Antiferromagnetic Superexchange Interactions.
;
_journal_issue 4
_journal_name_full 'Inorganic chemistry'
_journal_page_first 1975
_journal_page_last 1988
_journal_paper_doi 10.1021/ic4017905
_journal_volume 53
_journal_year 2014
_chemical_formula_moiety 'C40 H37 Co2 N16 O, (C2 H3 N), 3(Cl O4)'
_chemical_formula_sum 'C42 H40 Cl3 Co2 N17 O13'
_chemical_formula_weight 1215.12
_chemical_name_systematic
; 
 ? 
;
_space_group_IT_number 2
_symmetry_cell_setting triclinic
_symmetry_space_group_name_Hall '-P 1'
_symmetry_space_group_name_H-M 'P -1'
_atom_sites_solution_hydrogens geom
_atom_sites_solution_primary direct
_atom_sites_solution_secondary difmap
_audit_creation_method SHELXL-97
_cell_angle_alpha 97.085(2)
_cell_angle_beta 102.730(2)
_cell_angle_gamma 94.027(2)
_cell_formula_units_Z 4
_cell_length_a 14.2961(11)
_cell_length_b 16.9353(13)
_cell_length_c 22.0270(17)
_cell_measurement_reflns_used 7051
_cell_measurement_temperature 295(2)
_cell_measurement_theta_max 22.122
_cell_measurement_theta_min 2.412
_cell_volume 5135.9(7)
_computing_cell_refinement 'SAINT-Plus Version 6.45 (Bruker, 2001)'
_computing_data_collection 'SMART Version 5.625 (Bruker, 2001)'
_computing_data_reduction 'SAINT-Plus Version 6.45'
_computing_molecular_graphics various
_computing_publication_material 'SHELXTL Version 6.14 (Bruker, 2000)'
_computing_structure_refinement 'SHELXL-97 (Sheldrick, 1997)'
_computing_structure_solution 'SHELXS-97 (Sheldrick, 1990)'
_diffrn_ambient_temperature 295(2)
_diffrn_measured_fraction_theta_full 1.000
_diffrn_measured_fraction_theta_max 1.000
_diffrn_measurement_device_type 'Bruker SMART APEX CCD diffractometer'
_diffrn_measurement_method 'omega scans'
_diffrn_radiation_monochromator graphite
_diffrn_radiation_source 'fine-focus sealed tube'
_diffrn_radiation_type MoK\a
_diffrn_radiation_wavelength 0.71073
_diffrn_reflns_av_R_equivalents 0.0630
_diffrn_reflns_av_sigmaI/netI 0.0741
_diffrn_reflns_limit_h_max 16
_diffrn_reflns_limit_h_min -17
_diffrn_reflns_limit_k_max 20
_diffrn_reflns_limit_k_min -20
_diffrn_reflns_limit_l_max 26
_diffrn_reflns_limit_l_min 0
_diffrn_reflns_number 22060
_diffrn_reflns_theta_full 25.03
_diffrn_reflns_theta_max 25.03
_diffrn_reflns_theta_min 1.22
_exptl_absorpt_coefficient_mu 0.881
_exptl_absorpt_correction_T_max 1.0000
_exptl_absorpt_correction_T_min 0.7736
_exptl_absorpt_correction_type multi-scan
_exptl_absorpt_process_details 'TWINABS (Bruker, 2001)'
_exptl_crystal_colour purple
_exptl_crystal_density_diffrn 1.571
_exptl_crystal_density_method 'not measured'
_exptl_crystal_description plate
_exptl_crystal_F_000 2480
_exptl_crystal_size_max 0.44
_exptl_crystal_size_mid 0.30
_exptl_crystal_size_min 0.14
_refine_diff_density_max 0.940
_refine_diff_density_min -0.397
_refine_diff_density_rms 0.078
_refine_ls_extinction_method none
_refine_ls_goodness_of_fit_ref 0.932
_refine_ls_hydrogen_treatment constr
_refine_ls_matrix_type full
_refine_ls_number_parameters 1410
_refine_ls_number_reflns 22060
_refine_ls_number_restraints 151
_refine_ls_restrained_S_all 0.946
_refine_ls_R_factor_all 0.0994
_refine_ls_R_factor_gt 0.0538
_refine_ls_shift/su_max 0.002
_refine_ls_shift/su_mean 0.000
_refine_ls_structure_factor_coef Fsqd
_refine_ls_weighting_details 'calc w=1/[\s^2^(Fo^2^)+(0.0673P)^2^+0.0000P] where P=(Fo^2^+2Fc^2^)/3'
_refine_ls_weighting_scheme calc
_refine_ls_wR_factor_gt 0.1213
_refine_ls_wR_factor_ref 0.1372
_reflns_number_gt 13026
_reflns_number_total 22060
_reflns_threshold_expression >2sigma(I)
_cod_data_source_file ic4017905_si_001.cif
_cod_data_source_block pa143cs
_cod_depositor_comments
;
The following automatic conversions were performed:

'_symmetry_cell_setting' value 'Triclinic' changed to 'triclinic'
according to
/usr/data/users/saulius/automatic-downloads/current/ACS/lib/dictionaries/cif_core.dic
dictionary named 'cif_core.dic' version 2.4.2 from 2011-04-26.

Automatic conversion script
Id: cif_fix_values 2281 2013-09-26 08:29:07Z andrius 
;
_cod_database_code 4337254

loop_
_symmetry_equiv_pos_as_xyz
'x, y, z'
'-x, -y, -z'

loop_
_atom_site_label
_atom_site_type_symbol
_atom_site_fract_x
_atom_site_fract_y
_atom_site_fract_z
_atom_site_U_iso_or_equiv
_atom_site_adp_type
_atom_site_occupancy
_atom_site_symmetry_multiplicity
_atom_site_calc_flag
_atom_site_refinement_flags
_atom_site_disorder_assembly
_atom_site_disorder_group
Co1A Co 0.70152(4) 0.27849(4) 0.49370(3) 0.04269(17) Uani 1 1 d . . .
Co2A Co 0.92188(4) 0.23164(4) 0.61780(3) 0.04326(17) Uani 1 1 d . . .
O1A O 0.8070(2) 0.2620(2) 0.56379(15) 0.0649(10) Uani 1 1 d . . .
C1A C 0.8137(3) 0.3498(3) 0.3960(2) 0.0498(12) Uani 1 1 d . . .
H1A H 0.8417 0.3697 0.3634 0.060 Uiso 1 1 calc R . .
C2A C 1.0949(3) 0.2861(3) 0.55517(19) 0.0448(12) Uani 1 1 d . . .
H2A H 1.1513 0.2986 0.5383 0.054 Uiso 1 1 calc R . .
C3A C 0.5274(3) 0.2253(3) 0.5651(2) 0.0520(13) Uani 1 1 d . . .
H3A H 0.4690 0.2167 0.5807 0.062 Uiso 1 1 calc R . .
C4A C 0.8156(4) 0.1656(3) 0.7254(2) 0.0584(14) Uani 1 1 d . . .
H4A H 0.7947 0.1481 0.7615 0.070 Uiso 1 1 calc R . .
C11A C 0.6809(4) 0.4351(3) 0.3580(2) 0.0597(14) Uani 1 1 d . . .
H11A H 0.7015 0.4531 0.3245 0.072 Uiso 1 1 calc R . .
C12A C 0.6016(4) 0.4543(3) 0.3785(3) 0.0666(16) Uani 1 1 d . . .
H12A H 0.5573 0.4883 0.3620 0.080 Uiso 1 1 calc R . .
C13A C 0.5995(3) 0.4135(3) 0.4287(3) 0.0575(14) Uani 1 1 d . . .
H13A H 0.5524 0.4159 0.4518 0.069 Uiso 1 1 calc R . .
C14A C 0.8854(3) 0.3737(3) 0.4586(2) 0.0409(11) Uani 1 1 d . . .
C15A C 0.9566(3) 0.3259(3) 0.4770(2) 0.0425(11) Uani 1 1 d . . .
H15A H 0.9614 0.2802 0.4501 0.051 Uiso 1 1 calc R . .
C16A C 1.0221(3) 0.3440(3) 0.5351(2) 0.0413(11) Uani 1 1 d . . .
C17A C 1.0157(3) 0.4145(3) 0.5737(2) 0.0478(12) Uani 1 1 d . . .
H17A H 1.0591 0.4283 0.6124 0.057 Uiso 1 1 calc R . .
C18A C 0.9457(4) 0.4631(3) 0.5547(2) 0.0551(13) Uani 1 1 d . . .
H18A H 0.9423 0.5101 0.5805 0.066 Uiso 1 1 calc R . .
C19A C 0.8799(3) 0.4430(3) 0.4973(2) 0.0494(12) Uani 1 1 d . . .
H19A H 0.8321 0.4762 0.4849 0.059 Uiso 1 1 calc R . .
C21A C 0.8103(4) 0.2141(4) 0.3315(2) 0.0606(15) Uani 1 1 d . . .
H21A H 0.8356 0.2294 0.2988 0.073 Uiso 1 1 calc R . .
C22A C 0.7832(4) 0.1379(4) 0.3390(2) 0.0678(16) Uani 1 1 d . . .
H22A H 0.7859 0.0912 0.3126 0.081 Uiso 1 1 calc R . .
C23A C 0.7508(4) 0.1446(3) 0.3940(2) 0.0580(14) Uani 1 1 d . . .
H23A H 0.7277 0.1016 0.4109 0.070 Uiso 1 1 calc R . .
C24A C 0.5970(4) 0.1676(3) 0.5913(2) 0.0520(13) Uani 1 1 d . . .
C25A C 0.6691(3) 0.1911(3) 0.6453(2) 0.0491(12) Uani 1 1 d . . .
H25A H 0.6732 0.2425 0.6669 0.059 Uiso 1 1 calc R . .
C26A C 0.7342(3) 0.1401(3) 0.6673(2) 0.0491(12) Uani 1 1 d . . .
C27A C 0.7257(4) 0.0625(3) 0.6366(3) 0.0764(18) Uani 1 1 d . . .
H27A H 0.7692 0.0270 0.6514 0.092 Uiso 1 1 calc R . .
C28A C 0.6524(5) 0.0385(3) 0.5841(3) 0.100(2) Uani 1 1 d . . .
H28A H 0.6451 -0.0141 0.5643 0.120 Uiso 1 1 calc R . .
C29A C 0.5899(4) 0.0912(3) 0.5605(3) 0.0736(17) Uani 1 1 d . . .
H29A H 0.5428 0.0750 0.5237 0.088 Uiso 1 1 calc R . .
C31A C 1.2148(4) 0.3209(3) 0.6599(2) 0.0601(14) Uani 1 1 d . . .
H31A H 1.2715 0.3309 0.6467 0.072 Uiso 1 1 calc R . .
C32A C 1.2039(4) 0.3286(3) 0.7203(2) 0.0691(16) Uani 1 1 d . . .
H32A H 1.2517 0.3451 0.7567 0.083 Uiso 1 1 calc R . .
C33A C 1.1081(4) 0.3070(3) 0.7164(2) 0.0609(14) Uani 1 1 d . . .
H33A H 1.0811 0.3062 0.7511 0.073 Uiso 1 1 calc R . .
C41A C 1.0819(4) 0.1546(4) 0.4849(2) 0.0612(15) Uani 1 1 d . . .
H41A H 1.1360 0.1626 0.4685 0.073 Uiso 1 1 calc R . .
C42A C 1.0149(5) 0.0916(4) 0.4678(3) 0.0705(16) Uani 1 1 d . . .
H42A H 1.0124 0.0479 0.4372 0.085 Uiso 1 1 calc R . .
C43A C 0.9497(4) 0.1055(3) 0.5055(2) 0.0624(15) Uani 1 1 d . . .
H43A H 0.8957 0.0709 0.5044 0.075 Uiso 1 1 calc R . .
C51A C 0.4125(4) 0.1837(3) 0.4609(3) 0.0555(13) Uani 1 1 d . . .
H51A H 0.3554 0.1771 0.4742 0.067 Uiso 1 1 calc R . .
C52A C 0.4236(4) 0.1681(3) 0.4005(3) 0.0653(15) Uani 1 1 d . . .
H52A H 0.3760 0.1490 0.3645 0.078 Uiso 1 1 calc R . .
C53A C 0.5199(4) 0.1868(3) 0.4043(2) 0.0585(14) Uani 1 1 d . . .
H53A H 0.5477 0.1823 0.3698 0.070 Uiso 1 1 calc R . .
C61A C 0.5482(4) 0.3586(4) 0.6333(2) 0.0638(15) Uani 1 1 d . . .
H61A H 0.5008 0.3496 0.6553 0.077 Uiso 1 1 calc R . .
C62A C 0.6111(4) 0.4252(4) 0.6429(3) 0.0710(16) Uani 1 1 d . . .
H62A H 0.6168 0.4700 0.6730 0.085 Uiso 1 1 calc R . .
C63A C 0.6646(4) 0.4123(3) 0.5984(2) 0.0611(14) Uani 1 1 d . . .
H63A H 0.7121 0.4492 0.5929 0.073 Uiso 1 1 calc R . .
C71A C 0.9490(5) 0.0778(3) 0.7542(3) 0.0744(17) Uani 1 1 d . . .
H71A H 0.9347 0.0616 0.7903 0.089 Uiso 1 1 calc R . .
C72A C 1.0220(5) 0.0552(3) 0.7281(3) 0.0787(18) Uani 1 1 d . . .
H72A H 1.0676 0.0211 0.7425 0.094 Uiso 1 1 calc R . .
C73A C 1.0147(4) 0.0931(3) 0.6759(2) 0.0624(14) Uani 1 1 d . . .
H73A H 1.0563 0.0887 0.6489 0.075 Uiso 1 1 calc R . .
C81A C 0.8228(4) 0.3031(4) 0.7863(3) 0.0795(18) Uani 1 1 d . . .
H81A H 0.7971 0.2901 0.8195 0.095 Uiso 1 1 calc R . .
C82A C 0.8520(5) 0.3770(4) 0.7768(3) 0.0820(18) Uani 1 1 d . . .
H82A H 0.8517 0.4249 0.8024 0.098 Uiso 1 1 calc R . .
C83A C 0.8831(4) 0.3671(3) 0.7206(3) 0.0683(15) Uani 1 1 d . . .
H83A H 0.9067 0.4088 0.7025 0.082 Uiso 1 1 calc R . .
N11A N 0.6738(3) 0.3702(2) 0.43965(17) 0.0477(10) Uani 1 1 d . . .
N12A N 0.7239(3) 0.3850(2) 0.39547(17) 0.0481(10) Uani 1 1 d . . .
N21A N 0.7570(3) 0.2211(2) 0.41947(16) 0.0489(10) Uani 1 1 d . . .
N22A N 0.7935(3) 0.2634(2) 0.38037(17) 0.0461(10) Uani 1 1 d . . .
N31A N 1.0587(3) 0.2875(2) 0.65726(16) 0.0476(10) Uani 1 1 d . . .
N32A N 1.1262(3) 0.2958(2) 0.62320(17) 0.0478(10) Uani 1 1 d . . .
N41A N 0.9746(3) 0.1740(2) 0.54292(17) 0.0465(10) Uani 1 1 d . . .
N42A N 1.0569(3) 0.2044(2) 0.53031(17) 0.0469(10) Uani 1 1 d . . .
N51A N 0.5688(3) 0.2118(2) 0.46293(18) 0.0491(10) Uani 1 1 d . . .
N52A N 0.4998(3) 0.2101(2) 0.49692(18) 0.0498(10) Uani 1 1 d . . .
N61A N 0.6400(3) 0.3404(2) 0.56447(18) 0.0492(10) Uani 1 1 d . . .
N62A N 0.5665(3) 0.3079(2) 0.58619(17) 0.0489(10) Uani 1 1 d . . .
N71A N 0.9409(3) 0.1369(2) 0.66889(17) 0.0516(10) Uani 1 1 d . . .
N72A N 0.9010(3) 0.1276(2) 0.71909(19) 0.0585(11) Uani 1 1 d . . .
N81A N 0.8746(3) 0.2910(2) 0.69647(17) 0.0485(10) Uani 1 1 d . . .
N82A N 0.8381(3) 0.2512(3) 0.73814(18) 0.0548(11) Uani 1 1 d . . .
Co1B Co 0.35799(4) 0.22585(4) 0.14458(3) 0.04439(17) Uani 1 1 d . . .
Co2B Co 0.30177(4) 0.27367(4) -0.02809(3) 0.04427(17) Uani 1 1 d . . .
O1B1 O 0.3137(6) 0.2370(5) 0.0556(3) 0.054(3) Uiso 0.50 1 d P . .
O1B2 O 0.3375(5) 0.2633(4) 0.0621(3) 0.045(2) Uiso 0.50 1 d P . .
C1B C 0.1696(3) 0.2998(3) 0.1879(2) 0.0483(12) Uani 1 1 d . . .
H1B H 0.1161 0.3155 0.2064 0.058 Uiso 1 1 calc R . .
C2B C 0.0948(3) 0.3548(3) -0.0358(2) 0.0490(12) Uani 1 1 d . . .
H2B H 0.0322 0.3764 -0.0448 0.059 Uiso 1 1 calc R . .
C3B C 0.5545(3) 0.1378(3) 0.1454(2) 0.0461(12) Uani 1 1 d . . .
H3B H 0.6150 0.1129 0.1503 0.055 Uiso 1 1 calc R . .
C4B C 0.4829(3) 0.2001(3) -0.0759(2) 0.0480(12) Uani 1 1 d . . .
H4B H 0.5359 0.1819 -0.0939 0.058 Uiso 1 1 calc R . .
C11B C 0.2670(4) 0.3389(3) 0.2994(2) 0.0527(13) Uani 1 1 d . . .
H11B H 0.2178 0.3527 0.3189 0.063 Uiso 1 1 calc R . .
C12B C 0.3623(4) 0.3453(3) 0.3269(2) 0.0617(15) Uani 1 1 d . . .
H12B H 0.3918 0.3647 0.3686 0.074 Uiso 1 1 calc R . .
C13B C 0.4058(4) 0.3172(3) 0.2802(2) 0.0558(13) Uani 1 1 d . . .
H13B H 0.4716 0.3133 0.2860 0.067 Uiso 1 1 calc R . .
C14B C 0.1796(3) 0.3548(3) 0.1401(2) 0.0432(11) Uani 1 1 d . . .
C15B C 0.1335(3) 0.3328(3) 0.0783(2) 0.0429(11) Uani 1 1 d . . .
H15B H 0.0952 0.2843 0.0661 0.052 Uiso 1 1 calc R . .
C16B C 0.1430(3) 0.3819(3) 0.0337(2) 0.0429(11) Uani 1 1 d . . .
C17B C 0.1970(4) 0.4555(3) 0.0526(2) 0.0592(14) Uani 1 1 d . . .
H17B H 0.2020 0.4898 0.0234 0.071 Uiso 1 1 calc R . .
C18B C 0.2431(4) 0.4776(3) 0.1147(3) 0.0682(15) Uani 1 1 d . . .
H18B H 0.2803 0.5267 0.1273 0.082 Uiso 1 1 calc R . .
C19B C 0.2347(4) 0.4276(3) 0.1584(2) 0.0586(14) Uani 1 1 d . . .
H19B H 0.2661 0.4429 0.2004 0.070 Uiso 1 1 calc R . .
C21B C 0.0640(4) 0.1699(4) 0.1508(2) 0.0622(15) Uani 1 1 d . . .
H21B H 0.0091 0.1843 0.1639 0.075 Uiso 1 1 calc R . .
C22B C 0.0736(4) 0.0985(4) 0.1189(3) 0.0754(17) Uani 1 1 d . . .
H22B H 0.0277 0.0545 0.1054 0.091 Uiso 1 1 calc R . .
C23B C 0.1660(4) 0.1057(3) 0.1109(3) 0.0648(15) Uani 1 1 d . . .
H23B H 0.1934 0.0650 0.0907 0.078 Uiso 1 1 calc R . .
C24B C 0.4992(3) 0.1167(3) 0.0771(2) 0.0415(11) Uani 1 1 d . . .
C25B C 0.5160(3) 0.1645(3) 0.0333(2) 0.0425(11) Uani 1 1 d . . .
H25B H 0.5614 0.2090 0.0456 0.051 Uiso 1 1 calc R . .
C26B C 0.4654(3) 0.1461(3) -0.0287(2) 0.0427(11) Uani 1 1 d . . .
C27B C 0.3994(3) 0.0789(3) -0.0470(2) 0.0505(13) Uani 1 1 d . . .
H27B H 0.3660 0.0657 -0.0887 0.061 Uiso 1 1 calc R . .
C28B C 0.3834(4) 0.0316(3) -0.0030(2) 0.0554(13) Uani 1 1 d . . .
H28B H 0.3392 -0.0137 -0.0153 0.066 Uiso 1 1 calc R . .
C29B C 0.4322(3) 0.0506(3) 0.0589(2) 0.0514(13) Uani 1 1 d . . .
H29B H 0.4200 0.0189 0.0884 0.062 Uiso 1 1 calc R . .
C31B C 0.1309(4) 0.4396(3) -0.1158(2) 0.0607(15) Uani 1 1 d . . .
H31B H 0.0721 0.4603 -0.1273 0.073 Uiso 1 1 calc R . .
C32B C 0.2112(4) 0.4564(3) -0.1368(2) 0.0688(16) Uani 1 1 d . . .
H32B H 0.2181 0.4903 -0.1660 0.083 Uiso 1 1 calc R . .
C33B C 0.2808(4) 0.4133(3) -0.1063(2) 0.0597(14) Uani 1 1 d . . .
H33B H 0.3434 0.4137 -0.1120 0.072 Uiso 1 1 calc R . .
C41B C -0.0058(4) 0.2222(4) -0.0643(2) 0.0627(15) Uani 1 1 d . . .
H41B H -0.0671 0.2393 -0.0702 0.075 Uiso 1 1 calc R . .
C42B C 0.0164(4) 0.1460(4) -0.0671(3) 0.0774(17) Uani 1 1 d . . .
H42B H -0.0264 0.0999 -0.0754 0.093 Uiso 1 1 calc R . .
C43B C 0.1147(4) 0.1504(3) -0.0552(2) 0.0631(15) Uani 1 1 d . . .
H43B H 0.1496 0.1062 -0.0549 0.076 Uiso 1 1 calc R . .
C51B C 0.5263(4) 0.0560(3) 0.2290(2) 0.0557(14) Uani 1 1 d . . .
H51B H 0.5845 0.0336 0.2374 0.067 Uiso 1 1 calc R . .
C52B C 0.4510(4) 0.0427(3) 0.2554(2) 0.0653(15) Uani 1 1 d . . .
H52B H 0.4472 0.0097 0.2857 0.078 Uiso 1 1 calc R . .
C53B C 0.3807(4) 0.0882(3) 0.2283(2) 0.0586(14) Uani 1 1 d . . .
H53B H 0.3207 0.0903 0.2379 0.070 Uiso 1 1 calc R . .
C61B C 0.6647(4) 0.2659(3) 0.1801(2) 0.0568(13) Uani 1 1 d . . .
H61B H 0.7242 0.2455 0.1851 0.068 Uiso 1 1 calc R . .
C62B C 0.6491(4) 0.3440(4) 0.1884(2) 0.0685(16) Uani 1 1 d . . .
H62B H 0.6954 0.3878 0.2002 0.082 Uiso 1 1 calc R . .
C63B C 0.5497(4) 0.3453(3) 0.1757(2) 0.0578(14) Uani 1 1 d . . .
H63B H 0.5184 0.3914 0.1784 0.069 Uiso 1 1 calc R . .
C71B C 0.3849(4) 0.1658(3) -0.1878(2) 0.0622(15) Uani 1 1 d . . .
H71B H 0.4332 0.1510 -0.2077 0.075 Uiso 1 1 calc R . .
C72B C 0.2885(4) 0.1613(3) -0.2146(2) 0.0689(16) Uani 1 1 d . . .
H72B H 0.2584 0.1430 -0.2564 0.083 Uiso 1 1 calc R . .
C73B C 0.2450(4) 0.1892(3) -0.1675(2) 0.0589(14) Uani 1 1 d . . .
H73B H 0.1793 0.1932 -0.1726 0.071 Uiso 1 1 calc R . .
C81B C 0.5936(4) 0.3271(3) -0.0367(2) 0.0615(15) Uani 1 1 d . . .
H81B H 0.6463 0.3130 -0.0526 0.074 Uiso 1 1 calc R . .
C82B C 0.5890(4) 0.3959(3) 0.0011(3) 0.0711(16) Uani 1 1 d . . .
H82B H 0.6372 0.4379 0.0165 0.085 Uiso 1 1 calc R . .
C83B C 0.4968(4) 0.3898(3) 0.0118(2) 0.0584(14) Uani 1 1 d . . .
H83B H 0.4729 0.4289 0.0360 0.070 Uiso 1 1 calc R . .
N11B N 0.3422(3) 0.2960(2) 0.22561(17) 0.0481(10) Uani 1 1 d . . .
N12B N 0.2565(3) 0.3092(2) 0.23879(17) 0.0472(10) Uani 1 1 d . . .
N21B N 0.2119(3) 0.1771(2) 0.13515(18) 0.0483(10) Uani 1 1 d . . .
N22B N 0.1470(3) 0.2163(2) 0.16040(17) 0.0464(10) Uani 1 1 d . . .
N31B N 0.2464(3) 0.3713(2) -0.06779(17) 0.0486(10) Uani 1 1 d . . .
N32B N 0.1530(3) 0.3870(2) -0.07518(17) 0.0516(10) Uani 1 1 d . . .
N41B N 0.1536(3) 0.2245(2) -0.04433(17) 0.0489(10) Uani 1 1 d . . .
N42B N 0.0784(3) 0.2687(2) -0.05120(17) 0.0483(10) Uani 1 1 d . . .
N51B N 0.4105(3) 0.1284(2) 0.18640(17) 0.0483(10) Uani 1 1 d . . .
N52B N 0.5008(3) 0.1077(2) 0.18825(17) 0.0485(10) Uani 1 1 d . . .
N61B N 0.5062(3) 0.2726(2) 0.15927(17) 0.0478(10) Uani 1 1 d . . .
N62B N 0.5780(3) 0.2239(2) 0.16321(17) 0.0464(10) Uani 1 1 d . . .
N71B N 0.3111(3) 0.2099(2) -0.11311(17) 0.0485(10) Uani 1 1 d . . .
N72B N 0.3962(3) 0.1958(2) -0.12704(17) 0.0494(10) Uani 1 1 d . . .
N81B N 0.4476(3) 0.3217(2) -0.01654(18) 0.0468(10) Uani 1 1 d . . .
N82B N 0.5083(3) 0.2833(2) -0.04699(17) 0.0478(10) Uani 1 1 d . . .
Cl1 Cl 0.81459(9) 0.07358(8) 0.16053(6) 0.0531(3) Uani 1 1 d D . .
O11 O 0.7436(3) 0.0368(2) 0.18698(18) 0.0810(11) Uani 1 1 d D . .
O12 O 0.8788(3) 0.1253(3) 0.2073(2) 0.130(2) Uani 1 1 d D . .
O13 O 0.7658(3) 0.1165(3) 0.1141(2) 0.1153(16) Uani 1 1 d D . .
O14 O 0.8629(3) 0.0152(3) 0.1331(2) 0.1070(15) Uani 1 1 d D . .
Cl2 Cl 0.28959(10) 0.36953(8) 0.48154(6) 0.0630(4) Uani 1 1 d . . .
O21 O 0.2438(3) 0.2938(2) 0.4537(2) 0.0979(14) Uani 1 1 d . . .
O22 O 0.2624(4) 0.3981(3) 0.5364(2) 0.1225(18) Uani 1 1 d . . .
O23 O 0.2470(4) 0.4224(3) 0.4391(3) 0.152(2) Uani 1 1 d . . .
O24 O 0.3879(3) 0.3768(3) 0.4834(2) 0.1120(16) Uani 1 1 d . . .
Cl3 Cl 0.29562(14) 0.08729(12) 0.60232(9) 0.0892(5) Uani 1 1 d . . .
O31 O 0.2110(4) 0.0775(5) 0.6191(3) 0.180(3) Uani 1 1 d . . .
O32 O 0.3631(5) 0.0648(5) 0.6482(4) 0.227(4) Uani 1 1 d . . .
O33 O 0.3101(6) 0.1628(4) 0.5923(4) 0.214(4) Uani 1 1 d . . .
O34 O 0.2912(8) 0.0397(4) 0.5480(3) 0.252(5) Uani 1 1 d . . .
Cl4 Cl 0.95789(10) 0.40278(9) 0.25532(7) 0.0624(4) Uani 1 1 d . . .
O41 O 0.9309(6) 0.3258(4) 0.2319(3) 0.207(4) Uani 1 1 d . . .
O42 O 0.8907(5) 0.4401(5) 0.2770(3) 0.200(3) Uani 1 1 d . . .
O43 O 0.9726(7) 0.4350(5) 0.2068(4) 0.255(4) Uani 1 1 d . . .
O44 O 1.0376(6) 0.4059(5) 0.2967(4) 0.273(6) Uani 1 1 d . . .
Cl5A Cl 0.7314(6) 0.1295(5) 0.8916(3) 0.0663(11) Uani 0.624(10) 1 d PD A 1
O51A O 0.7905(7) 0.1023(6) 0.8519(4) 0.099(4) Uiso 0.624(10) 1 d PD A 1
O52A O 0.6326(5) 0.1015(4) 0.8670(3) 0.088(3) Uiso 0.624(10) 1 d PD A 1
O53A O 0.7643(7) 0.0929(5) 0.9462(4) 0.133(4) Uiso 0.624(10) 1 d PD A 1
O54A O 0.7554(7) 0.2115(5) 0.9100(5) 0.107(4) Uiso 0.624(10) 1 d PD A 1
Cl5B Cl 0.7200(11) 0.1330(9) 0.8765(6) 0.0663(11) Uani 0.376(10) 1 d PD A 2
O51B O 0.7719(12) 0.0774(9) 0.8461(7) 0.102(7) Uiso 0.376(10) 1 d PD A 2
O52B O 0.6381(9) 0.1448(8) 0.8297(6) 0.125(6) Uiso 0.376(10) 1 d PD A 2
O53B O 0.6863(11) 0.1153(8) 0.9295(6) 0.128(6) Uiso 0.376(10) 1 d PD A 2
O54B O 0.7580(10) 0.2109(7) 0.8856(7) 0.091(5) Uiso 0.376(10) 1 d PD A 2
Cl6A Cl 0.4926(10) 0.4261(8) 0.8019(6) 0.0822(15) Uani 0.345(4) 1 d PD B 3
O61A O 0.5049(10) 0.4780(8) 0.8604(5) 0.065(4) Uiso 0.345(4) 1 d PD B 3
O62A O 0.4464(8) 0.3517(6) 0.8130(6) 0.077(4) Uiso 0.345(4) 1 d PD B 3
O63A O 0.4286(12) 0.4446(11) 0.7471(7) 0.124(6) Uiso 0.345(4) 1 d PD B 3
O64A O 0.5815(9) 0.4044(11) 0.7912(7) 0.121(5) Uiso 0.345(4) 1 d PD B 3
Cl6B Cl 0.4687(11) 0.4339(9) 0.7934(7) 0.0822(15) Uani 0.334(9) 1 d PD C 4
O61B O 0.5043(15) 0.4437(12) 0.8600(7) 0.116(8) Uiso 0.334(9) 1 d PD C 4
O62B O 0.5265(12) 0.4815(8) 0.7631(7) 0.082(5) Uiso 0.334(9) 1 d PD C 4
O63B O 0.4613(15) 0.3499(9) 0.7743(11) 0.142(8) Uiso 0.334(9) 1 d PD C 4
O64B O 0.3825(9) 0.4670(7) 0.7762(6) 0.088(5) Uiso 0.334(9) 1 d PD C 4
Cl6C Cl 0.4968(11) 0.4177(10) 0.7962(8) 0.0822(15) Uani 0.321(9) 1 d PD D 5
O61C O 0.4577(16) 0.4609(13) 0.8431(10) 0.145(9) Uiso 0.321(9) 1 d PD D 5
O62C O 0.5635(13) 0.3611(10) 0.8156(9) 0.143(8) Uiso 0.321(9) 1 d PD D 5
O63C O 0.4262(12) 0.3751(13) 0.7453(8) 0.140(8) Uiso 0.321(9) 1 d PD D 5
O64C O 0.5583(11) 0.4724(9) 0.7785(7) 0.076(5) Uiso 0.321(9) 1 d PD D 5
C91 C 0.1342(5) 0.1501(4) 0.3144(3) 0.0742(17) Uani 1 1 d . . .
C92 C 0.0603(5) 0.1964(4) 0.3278(3) 0.098(2) Uani 1 1 d . . .
H92A H 0.0168 0.1649 0.3450 0.148 Uiso 1 1 calc R . .
H92B H 0.0256 0.2130 0.2897 0.148 Uiso 1 1 calc R . .
H92C H 0.0884 0.2427 0.3577 0.148 Uiso 1 1 calc R . .
N91 N 0.1931(4) 0.1141(4) 0.3038(3) 0.121(2) Uani 1 1 d . . .
C93 C 0.8623(5) 0.3374(4) 0.0335(3) 0.0813(19) Uani 1 1 d . . .
C94 C 0.8285(5) 0.2788(5) 0.0677(3) 0.124(3) Uani 1 1 d . . .
H94A H 0.8161 0.2275 0.0420 0.186 Uiso 1 1 calc R . .
H94B H 0.7701 0.2936 0.0788 0.186 Uiso 1 1 calc R . .
H94C H 0.8766 0.2762 0.1053 0.186 Uiso 1 1 calc R . .
N92 N 0.8905(5) 0.3801(4) 0.0052(4) 0.120(2) Uani 1 1 d . . .

loop_
_atom_site_aniso_label
_atom_site_aniso_U_11
_atom_site_aniso_U_22
_atom_site_aniso_U_33
_atom_site_aniso_U_23
_atom_site_aniso_U_13
_atom_site_aniso_U_12
Co1A 0.0429(4) 0.0442(4) 0.0423(4) 0.0056(3) 0.0131(3) 0.0046(3)
Co2A 0.0438(4) 0.0454(4) 0.0423(4) 0.0093(3) 0.0121(3) 0.0042(3)
O1A 0.045(2) 0.095(3) 0.060(2) 0.032(2) 0.0101(16) 0.0104(19)
C1A 0.047(3) 0.060(3) 0.050(3) 0.022(3) 0.018(2) 0.011(3)
C2A 0.036(3) 0.062(3) 0.040(3) 0.010(2) 0.016(2) 0.006(2)
C3A 0.043(3) 0.056(3) 0.061(3) 0.008(3) 0.023(2) -0.001(3)
C4A 0.055(3) 0.070(4) 0.057(3) 0.027(3) 0.018(3) 0.003(3)
C11A 0.066(4) 0.058(3) 0.051(3) 0.019(3) -0.002(3) 0.003(3)
C12A 0.055(4) 0.064(4) 0.080(4) 0.019(3) 0.002(3) 0.023(3)
C13A 0.035(3) 0.053(3) 0.080(4) 0.001(3) 0.009(3) 0.009(3)
C14A 0.040(3) 0.045(3) 0.042(3) 0.012(2) 0.017(2) 0.001(2)
C15A 0.049(3) 0.039(3) 0.046(3) 0.009(2) 0.023(2) 0.004(2)
C16A 0.037(3) 0.045(3) 0.044(3) 0.009(2) 0.015(2) -0.006(2)
C17A 0.043(3) 0.048(3) 0.050(3) 0.006(3) 0.010(2) -0.004(3)
C18A 0.062(3) 0.039(3) 0.064(3) 0.002(3) 0.019(3) 0.001(3)
C19A 0.048(3) 0.045(3) 0.060(3) 0.013(3) 0.020(3) 0.005(2)
C21A 0.051(3) 0.090(5) 0.041(3) -0.004(3) 0.013(2) 0.019(3)
C22A 0.067(4) 0.072(4) 0.059(4) -0.018(3) 0.013(3) 0.019(3)
C23A 0.059(3) 0.052(3) 0.060(3) -0.006(3) 0.013(3) 0.009(3)
C24A 0.050(3) 0.046(3) 0.061(3) 0.013(3) 0.016(3) -0.005(3)
C25A 0.054(3) 0.047(3) 0.047(3) 0.005(2) 0.018(3) -0.007(3)
C26A 0.052(3) 0.047(3) 0.053(3) 0.018(3) 0.018(3) 0.001(3)
C27A 0.079(4) 0.048(4) 0.095(5) 0.024(3) -0.001(4) 0.005(3)
C28A 0.117(6) 0.039(4) 0.123(6) 0.005(4) -0.007(5) -0.004(4)
C29A 0.071(4) 0.052(4) 0.087(4) 0.015(3) -0.003(3) -0.004(3)
C31A 0.044(3) 0.069(4) 0.062(3) 0.007(3) 0.003(3) 0.003(3)
C32A 0.060(4) 0.087(4) 0.050(3) 0.007(3) -0.003(3) -0.006(3)
C33A 0.063(4) 0.070(4) 0.047(3) 0.009(3) 0.007(3) -0.003(3)
C41A 0.072(4) 0.072(4) 0.051(3) 0.011(3) 0.026(3) 0.042(3)
C42A 0.103(5) 0.051(4) 0.057(3) 0.000(3) 0.019(4) 0.018(4)
C43A 0.082(4) 0.048(3) 0.051(3) 0.005(3) 0.003(3) 0.006(3)
C51A 0.038(3) 0.053(3) 0.071(4) 0.006(3) 0.006(3) 0.003(3)
C52A 0.045(3) 0.067(4) 0.070(4) -0.003(3) -0.006(3) -0.006(3)
C53A 0.065(4) 0.057(3) 0.048(3) -0.002(3) 0.007(3) -0.004(3)
C61A 0.054(3) 0.082(4) 0.062(3) 0.004(3) 0.026(3) 0.023(3)
C62A 0.064(4) 0.065(4) 0.078(4) -0.022(3) 0.021(3) 0.007(3)
C63A 0.062(4) 0.045(3) 0.076(4) 0.002(3) 0.019(3) 0.008(3)
C71A 0.089(5) 0.068(4) 0.066(4) 0.030(3) 0.008(3) 0.008(4)
C72A 0.084(5) 0.066(4) 0.084(4) 0.027(3) 0.000(4) 0.026(4)
C73A 0.062(4) 0.056(3) 0.070(4) 0.011(3) 0.012(3) 0.017(3)
C81A 0.093(5) 0.103(5) 0.050(3) 0.002(4) 0.036(3) 0.018(4)
C82A 0.099(5) 0.074(5) 0.078(4) -0.005(4) 0.037(4) 0.016(4)
C83A 0.084(4) 0.058(4) 0.067(4) 0.007(3) 0.026(3) 0.011(3)
N11A 0.042(2) 0.050(3) 0.053(2) 0.012(2) 0.0119(19) 0.010(2)
N12A 0.050(2) 0.050(3) 0.047(2) 0.015(2) 0.009(2) 0.011(2)
N21A 0.054(3) 0.057(3) 0.039(2) 0.007(2) 0.0182(19) 0.006(2)
N22A 0.041(2) 0.059(3) 0.038(2) 0.006(2) 0.0094(18) 0.010(2)
N31A 0.049(2) 0.059(3) 0.034(2) 0.006(2) 0.0105(19) 0.000(2)
N32A 0.038(2) 0.063(3) 0.042(2) 0.004(2) 0.0094(19) 0.006(2)
N41A 0.046(2) 0.043(3) 0.049(2) 0.006(2) 0.008(2) 0.008(2)
N42A 0.047(2) 0.051(3) 0.042(2) 0.005(2) 0.0077(19) 0.013(2)
N51A 0.043(2) 0.053(3) 0.048(2) 0.001(2) 0.011(2) 0.001(2)
N52A 0.040(2) 0.053(3) 0.053(3) 0.001(2) 0.009(2) 0.001(2)
N61A 0.049(2) 0.044(3) 0.058(3) 0.001(2) 0.021(2) 0.004(2)
N62A 0.044(2) 0.056(3) 0.049(2) -0.001(2) 0.020(2) 0.009(2)
N71A 0.057(3) 0.051(3) 0.050(2) 0.013(2) 0.016(2) 0.008(2)
N72A 0.066(3) 0.056(3) 0.055(3) 0.021(2) 0.011(2) 0.002(2)
N81A 0.055(3) 0.047(3) 0.047(2) 0.006(2) 0.020(2) 0.002(2)
N82A 0.054(3) 0.068(3) 0.044(2) 0.010(2) 0.015(2) 0.000(2)
Co1B 0.0400(4) 0.0489(4) 0.0461(4) 0.0045(3) 0.0142(3) 0.0075(3)
Co2B 0.0433(4) 0.0482(4) 0.0432(4) 0.0031(3) 0.0151(3) 0.0069(3)
C1B 0.038(3) 0.061(3) 0.051(3) 0.006(3) 0.019(2) 0.014(2)
C2B 0.040(3) 0.063(4) 0.050(3) 0.017(3) 0.014(2) 0.017(3)
C3B 0.035(3) 0.046(3) 0.060(3) 0.014(3) 0.013(2) 0.007(2)
C4B 0.041(3) 0.050(3) 0.057(3) -0.005(3) 0.025(2) 0.008(2)
C11B 0.055(3) 0.071(4) 0.038(3) 0.009(3) 0.020(2) 0.011(3)
C12B 0.059(4) 0.079(4) 0.043(3) -0.005(3) 0.012(3) 0.002(3)
C13B 0.046(3) 0.065(4) 0.054(3) 0.002(3) 0.011(3) 0.002(3)
C14B 0.041(3) 0.048(3) 0.044(3) 0.004(2) 0.018(2) 0.012(2)
C15B 0.037(3) 0.043(3) 0.052(3) 0.001(2) 0.017(2) 0.011(2)
C16B 0.044(3) 0.044(3) 0.046(3) 0.007(2) 0.020(2) 0.013(2)
C17B 0.078(4) 0.047(3) 0.060(3) 0.008(3) 0.027(3) 0.017(3)
C18B 0.084(4) 0.046(3) 0.070(4) -0.004(3) 0.018(3) 0.000(3)
C19B 0.068(4) 0.055(3) 0.052(3) 0.003(3) 0.013(3) 0.010(3)
C21B 0.037(3) 0.080(4) 0.073(4) 0.023(3) 0.018(3) -0.010(3)
C22B 0.056(4) 0.066(4) 0.099(5) 0.001(4) 0.017(3) -0.013(3)
C23B 0.063(4) 0.050(4) 0.075(4) -0.006(3) 0.011(3) 0.001(3)
C24B 0.036(3) 0.040(3) 0.052(3) 0.006(2) 0.016(2) 0.009(2)
C25B 0.039(3) 0.036(3) 0.055(3) 0.001(2) 0.019(2) 0.004(2)
C26B 0.039(3) 0.044(3) 0.048(3) 0.001(2) 0.018(2) 0.010(2)
C27B 0.048(3) 0.043(3) 0.054(3) -0.006(3) 0.006(2) 0.003(3)
C28B 0.053(3) 0.043(3) 0.067(4) -0.001(3) 0.014(3) 0.000(3)
C29B 0.054(3) 0.042(3) 0.062(3) 0.006(3) 0.023(3) 0.007(3)
C31B 0.074(4) 0.063(4) 0.048(3) 0.020(3) 0.013(3) 0.015(3)
C32B 0.090(4) 0.065(4) 0.060(3) 0.027(3) 0.027(3) 0.008(3)
C33B 0.075(4) 0.052(3) 0.058(3) 0.007(3) 0.030(3) -0.001(3)
C41B 0.040(3) 0.083(4) 0.059(3) 0.002(3) 0.008(3) -0.003(3)
C42B 0.061(4) 0.068(4) 0.096(5) -0.005(4) 0.017(3) -0.011(3)
C43B 0.065(4) 0.048(4) 0.076(4) -0.003(3) 0.024(3) 0.002(3)
C51B 0.059(3) 0.053(3) 0.055(3) 0.018(3) 0.005(3) 0.012(3)
C52B 0.074(4) 0.068(4) 0.063(3) 0.026(3) 0.025(3) 0.011(3)
C53B 0.065(4) 0.062(4) 0.053(3) 0.008(3) 0.025(3) 0.001(3)
C61B 0.044(3) 0.070(4) 0.054(3) 0.008(3) 0.010(2) -0.007(3)
C62B 0.064(4) 0.070(4) 0.063(4) -0.002(3) 0.013(3) -0.027(3)
C63B 0.063(4) 0.052(4) 0.061(3) 0.002(3) 0.026(3) 0.000(3)
C71B 0.078(4) 0.067(4) 0.047(3) 0.004(3) 0.028(3) 0.013(3)
C72B 0.074(4) 0.082(4) 0.045(3) -0.006(3) 0.011(3) 0.004(3)
C73B 0.055(3) 0.072(4) 0.047(3) 0.005(3) 0.007(3) 0.006(3)
C81B 0.043(3) 0.076(4) 0.069(4) 0.017(3) 0.020(3) -0.003(3)
C82B 0.067(4) 0.054(4) 0.090(4) 0.003(3) 0.023(3) -0.014(3)
C83B 0.057(3) 0.047(3) 0.069(4) 0.001(3) 0.014(3) 0.001(3)
N11B 0.039(2) 0.057(3) 0.046(2) 0.001(2) 0.009(2) 0.008(2)
N12B 0.039(2) 0.059(3) 0.042(2) 0.001(2) 0.0092(19) 0.008(2)
N21B 0.042(2) 0.048(3) 0.057(2) 0.003(2) 0.018(2) 0.005(2)
N22B 0.039(2) 0.054(3) 0.047(2) 0.010(2) 0.0114(19) 0.004(2)
N31B 0.050(3) 0.053(3) 0.047(2) 0.008(2) 0.020(2) 0.009(2)
N32B 0.051(3) 0.061(3) 0.049(2) 0.013(2) 0.016(2) 0.017(2)
N41B 0.048(2) 0.049(3) 0.050(2) 0.005(2) 0.0134(19) 0.007(2)
N42B 0.044(2) 0.056(3) 0.045(2) 0.007(2) 0.0120(19) 0.004(2)
N51B 0.041(2) 0.056(3) 0.050(2) 0.006(2) 0.0145(19) 0.007(2)
N52B 0.041(2) 0.054(3) 0.052(2) 0.012(2) 0.0117(19) 0.007(2)
N61B 0.044(2) 0.046(3) 0.053(2) 0.004(2) 0.0114(19) 0.005(2)
N62B 0.034(2) 0.055(3) 0.048(2) 0.003(2) 0.0082(18) 0.002(2)
N71B 0.044(2) 0.057(3) 0.045(2) 0.001(2) 0.014(2) 0.007(2)
N72B 0.049(3) 0.058(3) 0.043(2) 0.001(2) 0.017(2) 0.006(2)
N81B 0.042(2) 0.044(2) 0.056(2) 0.000(2) 0.021(2) 0.002(2)
N82B 0.043(2) 0.052(3) 0.050(2) 0.005(2) 0.0195(19) -0.002(2)
Cl1 0.0465(7) 0.0546(8) 0.0580(8) 0.0023(7) 0.0151(6) 0.0045(6)
O11 0.067(3) 0.087(3) 0.094(3) 0.021(2) 0.031(2) -0.011(2)
O12 0.091(3) 0.165(5) 0.103(3) -0.065(3) 0.031(3) -0.069(3)
O13 0.126(4) 0.128(4) 0.118(4) 0.072(3) 0.043(3) 0.045(3)
O14 0.113(4) 0.092(3) 0.134(4) -0.003(3) 0.065(3) 0.042(3)
Cl2 0.0717(10) 0.0581(9) 0.0641(8) 0.0016(7) 0.0333(7) -0.0041(8)
O21 0.098(3) 0.063(3) 0.117(3) -0.022(3) 0.015(3) -0.005(2)
O22 0.121(4) 0.143(4) 0.096(3) -0.039(3) 0.058(3) -0.041(3)
O23 0.173(6) 0.134(5) 0.177(5) 0.062(4) 0.062(4) 0.072(4)
O24 0.058(3) 0.156(4) 0.113(4) -0.020(3) 0.025(2) 0.001(3)
Cl3 0.1049(14) 0.0862(13) 0.0896(12) 0.0116(10) 0.0504(11) 0.0099(11)
O31 0.123(5) 0.276(8) 0.176(6) 0.082(5) 0.085(4) 0.005(5)
O32 0.144(6) 0.332(11) 0.202(7) 0.065(7) -0.011(5) 0.112(7)
O33 0.212(8) 0.101(5) 0.372(11) 0.050(6) 0.154(8) -0.001(5)
O34 0.463(15) 0.182(7) 0.149(6) -0.017(5) 0.166(8) 0.055(8)
Cl4 0.0618(9) 0.0619(9) 0.0671(9) 0.0110(8) 0.0195(7) 0.0120(7)
O41 0.271(9) 0.087(4) 0.225(7) -0.016(5) 0.012(6) -0.019(5)
O42 0.170(6) 0.277(9) 0.199(6) 0.036(6) 0.106(5) 0.126(6)
O43 0.334(12) 0.266(9) 0.255(9) 0.155(8) 0.188(9) 0.050(8)
O44 0.220(8) 0.278(9) 0.218(8) -0.096(7) -0.130(7) 0.134(7)
Cl5A 0.057(2) 0.0875(14) 0.058(3) 0.0065(19) 0.026(2) -0.0068(12)
Cl5B 0.057(2) 0.0875(14) 0.058(3) 0.0065(19) 0.026(2) -0.0068(12)
Cl6A 0.091(4) 0.082(3) 0.073(2) -0.0073(18) 0.035(3) -0.011(2)
Cl6B 0.091(4) 0.082(3) 0.073(2) -0.0073(18) 0.035(3) -0.011(2)
Cl6C 0.091(4) 0.082(3) 0.073(2) -0.0073(18) 0.035(3) -0.011(2)
C91 0.055(4) 0.085(5) 0.083(4) 0.025(4) 0.009(3) 0.008(4)
C92 0.074(4) 0.152(7) 0.078(4) 0.033(4) 0.024(4) 0.024(5)
N91 0.079(4) 0.113(5) 0.175(6) 0.027(5) 0.026(4) 0.027(4)
C93 0.063(4) 0.095(5) 0.090(5) 0.003(4) 0.030(4) 0.017(4)
C94 0.125(7) 0.166(8) 0.086(5) 0.053(5) 0.025(4) -0.020(6)
N92 0.108(5) 0.112(5) 0.177(7) 0.054(5) 0.083(5) 0.052(4)

loop_
_atom_type_symbol
_atom_type_description
_atom_type_scat_dispersion_real
_atom_type_scat_dispersion_imag
_atom_type_scat_source
C C 0.0033 0.0016 'International Tables Vol C Tables 4.2.6.8 and 6.1.1.4'
H H 0.0000 0.0000 'International Tables Vol C Tables 4.2.6.8 and 6.1.1.4'
N N 0.0061 0.0033 'International Tables Vol C Tables 4.2.6.8 and 6.1.1.4'
O O 0.0106 0.0060 'International Tables Vol C Tables 4.2.6.8 and 6.1.1.4'
Cl Cl 0.1484 0.1585 'International Tables Vol C Tables 4.2.6.8 and 6.1.1.4'
Co Co 0.3494 0.9721 'International Tables Vol C Tables 4.2.6.8 and 6.1.1.4'

loop_
_geom_angle_atom_site_label_1
_geom_angle_atom_site_label_2
_geom_angle_atom_site_label_3
_geom_angle
O1A Co1A N51A 126.95(15)
O1A Co1A N11A 134.11(14)
N51A Co1A N11A 98.19(15)
O1A Co1A N21A 97.32(14)
N51A Co1A N21A 93.14(15)
N11A Co1A N21A 86.82(15)
O1A Co1A N61A 86.04(14)
N51A Co1A N61A 85.84(15)
N11A Co1A N61A 89.91(15)
N21A Co1A N61A 176.40(14)
O1A Co2A N31A 134.41(15)
O1A Co2A N71A 130.80(15)
N31A Co2A N71A 94.06(15)
O1A Co2A N41A 94.92(14)
N31A Co2A N41A 89.14(15)
N71A Co2A N41A 93.42(15)
O1A Co2A N81A 87.36(14)
N31A Co2A N81A 88.53(15)
N71A Co2A N81A 85.83(15)
N41A Co2A N81A 177.50(14)
Co2A O1A Co1A 166.8(2)
N12A C1A N22A 109.2(4)
N12A C1A C14A 111.6(4)
N22A C1A C14A 111.7(4)
N12A C1A H1A 108.1
N22A C1A H1A 108.1
C14A C1A H1A 108.1
N42A C2A N32A 110.7(4)
N42A C2A C16A 111.5(4)
N32A C2A C16A 110.6(4)
N42A C2A H2A 108.0
N32A C2A H2A 108.0
C16A C2A H2A 108.0
N62A C3A N52A 110.4(4)
N62A C3A C24A 111.8(4)
N52A C3A C24A 111.3(4)
N62A C3A H3A 107.7
N52A C3A H3A 107.7
C24A C3A H3A 107.7
N82A C4A N72A 109.9(4)
N82A C4A C26A 112.1(4)
N72A C4A C26A 110.8(4)
N82A C4A H4A 108.0
N72A C4A H4A 108.0
C26A C4A H4A 108.0
N12A C11A C12A 106.7(5)
N12A C11A H11A 126.6
C12A C11A H11A 126.6
C11A C12A C13A 106.4(5)
C11A C12A H12A 126.8
C13A C12A H12A 126.8
N11A C13A C12A 111.0(5)
N11A C13A H13A 124.5
C12A C13A H13A 124.5
C15A C14A C19A 119.6(4)
C15A C14A C1A 119.5(4)
C19A C14A C1A 120.9(4)
C14A C15A C16A 121.5(4)
C14A C15A H15A 119.2
C16A C15A H15A 119.2
C15A C16A C17A 118.2(4)
C15A C16A C2A 119.5(4)
C17A C16A C2A 122.4(4)
C18A C17A C16A 120.2(4)
C18A C17A H17A 119.9
C16A C17A H17A 119.9
C17A C18A C19A 120.6(5)
C17A C18A H18A 119.7
C19A C18A H18A 119.7
C14A C19A C18A 119.8(4)
C14A C19A H19A 120.1
C18A C19A H19A 120.1
N22A C21A C22A 107.4(5)
N22A C21A H21A 126.3
C22A C21A H21A 126.3
C21A C22A C23A 105.6(5)
C21A C22A H22A 127.2
C23A C22A H22A 127.2
N21A C23A C22A 110.9(5)
N21A C23A H23A 124.6
C22A C23A H23A 124.6
C29A C24A C25A 119.2(5)
C29A C24A C3A 119.6(5)
C25A C24A C3A 121.2(5)
C26A C25A C24A 121.1(5)
C26A C25A H25A 119.4
C24A C25A H25A 119.4
C25A C26A C27A 119.4(5)
C25A C26A C4A 121.9(5)
C27A C26A C4A 118.7(5)
C28A C27A C26A 119.4(5)
C28A C27A H27A 120.3
C26A C27A H27A 120.3
C29A C28A C27A 120.8(6)
C29A C28A H28A 119.6
C27A C28A H28A 119.6
C24A C29A C28A 119.9(5)
C24A C29A H29A 120.0
C28A C29A H29A 120.0
N32A C31A C32A 105.7(5)
N32A C31A H31A 127.2
C32A C31A H31A 127.2
C31A C32A C33A 106.1(5)
C31A C32A H32A 126.9
C33A C32A H32A 126.9
N31A C33A C32A 111.9(5)
N31A C33A H33A 124.0
C32A C33A H33A 124.0
C42A C41A N42A 107.7(5)
C42A C41A H41A 126.1
N42A C41A H41A 126.1
C41A C42A C43A 105.3(5)
C41A C42A H42A 127.3
C43A C42A H42A 127.3
N41A C43A C42A 111.0(5)
N41A C43A H43A 124.5
C42A C43A H43A 124.5
N52A C51A C52A 106.4(5)
N52A C51A H51A 126.8
C52A C51A H51A 126.8
C51A C52A C53A 105.5(5)
C51A C52A H52A 127.2
C53A C52A H52A 127.2
N51A C53A C52A 112.2(5)
N51A C53A H53A 123.9
C52A C53A H53A 123.9
N62A C61A C62A 107.8(5)
N62A C61A H61A 126.1
C62A C61A H61A 126.1
C61A C62A C63A 105.1(5)
C61A C62A H62A 127.4
C63A C62A H62A 127.4
N61A C63A C62A 111.6(5)
N61A C63A H63A 124.2
C62A C63A H63A 124.2
N72A C71A C72A 108.0(5)
N72A C71A H71A 126.0
C72A C71A H71A 126.0
C71A C72A C73A 105.6(5)
C71A C72A H72A 127.2
C73A C72A H72A 127.2
N71A C73A C72A 111.4(5)
N71A C73A H73A 124.3
C72A C73A H73A 124.3
C82A C81A N82A 107.0(5)
C82A C81A H81A 126.5
N82A C81A H81A 126.5
C81A C82A C83A 106.0(6)
C81A C82A H82A 127.0
C83A C82A H82A 127.0
N81A C83A C82A 111.3(5)
N81A C83A H83A 124.4
C82A C83A H83A 124.4
C13A N11A N12A 104.5(4)
C13A N11A Co1A 131.7(4)
N12A N11A Co1A 122.3(3)
C11A N12A N11A 111.4(4)
C11A N12A C1A 129.3(4)
N11A N12A C1A 119.2(3)
C23A N21A N22A 105.4(4)
C23A N21A Co1A 132.2(3)
N22A N21A Co1A 121.4(3)
N21A N22A C21A 110.7(4)
N21A N22A C1A 119.7(4)
C21A N22A C1A 129.5(4)
C33A N31A N32A 103.9(4)
C33A N31A Co2A 132.5(3)
N32A N31A Co2A 122.3(3)
C31A N32A N31A 112.4(4)
C31A N32A C2A 128.6(4)
N31A N32A C2A 118.6(3)
C43A N41A N42A 105.5(4)
C43A N41A Co2A 133.8(4)
N42A N41A Co2A 120.3(3)
N41A N42A C41A 110.5(4)
N41A N42A C2A 119.8(4)
C41A N42A C2A 128.6(5)
C53A N51A N52A 103.6(4)
C53A N51A Co1A 128.5(4)
N52A N51A Co1A 124.1(3)
C51A N52A N51A 112.2(4)
C51A N52A C3A 127.3(4)
N51A N52A C3A 120.0(4)
C63A N61A N62A 104.9(4)
C63A N61A Co1A 131.0(4)
N62A N61A Co1A 124.0(3)
C61A N62A N61A 110.4(4)
C61A N62A C3A 127.9(4)
N61A N62A C3A 121.0(4)
C73A N71A N72A 104.8(4)
C73A N71A Co2A 126.9(4)
N72A N71A Co2A 124.2(3)
C71A N72A N71A 110.2(5)
C71A N72A C4A 129.7(5)
N71A N72A C4A 120.0(4)
C83A N81A N82A 104.7(4)
C83A N81A Co2A 131.3(4)
N82A N81A Co2A 123.5(3)
C81A N82A N81A 111.1(4)
C81A N82A C4A 128.7(5)
N81A N82A C4A 120.2(4)
O1B1 Co1B O1B2 15.4(3)
O1B1 Co1B N11B 131.0(2)
O1B2 Co1B N11B 123.1(2)
O1B1 Co1B N51B 130.1(2)
O1B2 Co1B N51B 138.7(2)
N11B Co1B N51B 97.87(15)
O1B1 Co1B N21B 84.0(3)
O1B2 Co1B N21B 96.5(2)
N11B Co1B N21B 86.10(15)
N51B Co1B N21B 91.06(14)
O1B1 Co1B N61B 99.2(3)
O1B2 Co1B N61B 86.8(2)
N11B Co1B N61B 92.10(15)
N51B Co1B N61B 86.47(15)
N21B Co1B N61B 176.73(14)
O1B2 Co2B O1B1 15.2(3)
O1B2 Co2B N71B 138.0(2)
O1B1 Co2B N71B 129.3(2)
O1B2 Co2B N31B 127.1(2)
O1B1 Co2B N31B 134.5(2)
N71B Co2B N31B 94.80(15)
O1B2 Co2B N81B 86.1(2)
O1B1 Co2B N81B 98.4(3)
N71B Co2B N81B 88.08(15)
N31B Co2B N81B 93.14(15)
O1B2 Co2B N41B 96.5(2)
O1B1 Co2B N41B 84.0(3)
N71B Co2B N41B 89.60(15)
N31B Co2B N41B 85.87(15)
N81B Co2B N41B 177.40(14)
O1B2 O1B1 Co1B 82.9(14)
O1B2 O1B1 Co2B 80.3(14)
Co1B O1B1 Co2B 162.8(5)
O1B1 O1B2 Co1B 81.7(14)
O1B1 O1B2 Co2B 84.5(14)
Co1B O1B2 Co2B 165.8(4)
N22B C1B N12B 109.9(4)
N22B C1B C14B 113.1(4)
N12B C1B C14B 111.0(4)
N22B C1B H1B 107.5
N12B C1B H1B 107.5
C14B C1B H1B 107.5
N42B C2B N32B 110.0(4)
N42B C2B C16B 112.5(4)
N32B C2B C16B 110.0(4)
N42B C2B H2B 108.1
N32B C2B H2B 108.1
C16B C2B H2B 108.1
N62B C3B N52B 108.9(4)
N62B C3B C24B 111.8(4)
N52B C3B C24B 111.7(4)
N62B C3B H3B 108.1
N52B C3B H3B 108.1
C24B C3B H3B 108.1
N82B C4B N72B 108.5(4)
N82B C4B C26B 111.9(4)
N72B C4B C26B 110.2(4)
N82B C4B H4B 108.7
N72B C4B H4B 108.7
C26B C4B H4B 108.7
N12B C11B C12B 107.4(4)
N12B C11B H11B 126.3
C12B C11B H11B 126.3
C11B C12B C13B 105.2(4)
C11B C12B H12B 127.4
C13B C12B H12B 127.4
N11B C13B C12B 111.6(5)
N11B C13B H13B 124.2
C12B C13B H13B 124.2
C15B C14B C19B 119.5(4)
C15B C14B C1B 120.1(4)
C19B C14B C1B 120.4(4)
C14B C15B C16B 120.9(4)
C14B C15B H15B 119.6
C16B C15B H15B 119.6
C17B C16B C15B 119.3(4)
C17B C16B C2B 120.4(4)
C15B C16B C2B 120.3(4)
C18B C17B C16B 119.8(5)
C18B C17B H17B 120.1
C16B C17B H17B 120.1
C17B C18B C19B 120.4(5)
C17B C18B H18B 119.8
C19B C18B H18B 119.8
C18B C19B C14B 120.1(5)
C18B C19B H19B 119.9
C14B C19B H19B 119.9
N22B C21B C22B 108.2(5)
N22B C21B H21B 125.9
C22B C21B H21B 125.9
C21B C22B C23B 104.5(5)
C21B C22B H22B 127.7
C23B C22B H22B 127.7
N21B C23B C22B 112.4(5)
N21B C23B H23B 123.8
C22B C23B H23B 123.8
C29B C24B C25B 120.0(4)
C29B C24B C3B 120.4(4)
C25B C24B C3B 119.6(4)
C24B C25B C26B 119.9(4)
C24B C25B H25B 120.0
C26B C25B H25B 120.0
C27B C26B C25B 119.8(4)
C27B C26B C4B 120.8(4)
C25B C26B C4B 119.4(4)
C28B C27B C26B 119.7(4)
C28B C27B H27B 120.1
C26B C27B H27B 120.1
C29B C28B C27B 120.6(5)
C29B C28B H28B 119.7
C27B C28B H28B 119.7
C28B C29B C24B 120.0(5)
C28B C29B H29B 120.0
C24B C29B H29B 120.0
N32B C31B C32B 106.4(5)
N32B C31B H31B 126.8
C32B C31B H31B 126.8
C31B C32B C33B 106.5(5)
C31B C32B H32B 126.8
C33B C32B H32B 126.8
N31B C33B C32B 110.7(5)
N31B C33B H33B 124.6
C32B C33B H33B 124.6
N42B C41B C42B 106.4(5)
N42B C41B H41B 126.8
C42B C41B H41B 126.8
C41B C42B C43B 105.8(5)
C41B C42B H42B 127.1
C43B C42B H42B 127.1
N41B C43B C42B 111.8(5)
N41B C43B H43B 124.1
C42B C43B H43B 124.1
N52B C51B C52B 106.7(5)
N52B C51B H51B 126.6
C52B C51B H51B 126.6
C51B C52B C53B 106.1(5)
C51B C52B H52B 126.9
C53B C52B H52B 126.9
N51B C53B C52B 110.9(5)
N51B C53B H53B 124.5
C52B C53B H53B 124.5
N62B C61B C62B 106.7(5)
N62B C61B H61B 126.7
C62B C61B H61B 126.7
C61B C62B C63B 105.9(5)
C61B C62B H62B 127.0
C63B C62B H62B 127.0
N61B C63B C62B 110.7(5)
N61B C63B H63B 124.6
C62B C63B H63B 124.6
N72B C71B C72B 106.6(5)
N72B C71B H71B 126.7
C72B C71B H71B 126.7
C71B C72B C73B 106.3(5)
C71B C72B H72B 126.8
C73B C72B H72B 126.8
N71B C73B C72B 110.2(5)
N71B C73B H73B 124.9
C72B C73B H73B 124.9
N82B C81B C82B 107.4(5)
N82B C81B H81B 126.3
C82B C81B H81B 126.3
C81B C82B C83B 105.1(5)
C81B C82B H82B 127.5
C83B C82B H82B 127.5
N81B C83B C82B 111.5(5)
N81B C83B H83B 124.3
C82B C83B H83B 124.3
C13B N11B N12B 104.5(4)
C13B N11B Co1B 129.0(3)
N12B N11B Co1B 124.0(3)
C11B N12B N11B 111.3(4)
C11B N12B C1B 128.4(4)
N11B N12B C1B 119.9(4)
C23B N21B N22B 104.2(4)
C23B N21B Co1B 132.0(4)
N22B N21B Co1B 123.5(3)
C21B N22B N21B 110.7(4)
C21B N22B C1B 128.8(4)
N21B N22B C1B 120.2(4)
C33B N31B N32B 104.9(4)
C33B N31B Co2B 128.2(4)
N32B N31B Co2B 124.0(3)
C31B N32B N31B 111.4(4)
C31B N32B C2B 128.6(4)
N31B N32B C2B 119.6(4)
C43B N41B N42B 104.7(4)
C43B N41B Co2B 131.1(4)
N42B N41B Co2B 123.9(3)
N41B N42B C41B 111.3(4)
N41B N42B C2B 119.9(4)
C41B N42B C2B 128.2(4)
C53B N51B N52B 104.0(4)
C53B N51B Co1B 131.2(3)
N52B N51B Co1B 122.7(3)
C51B N52B N51B 112.2(4)
C51B N52B C3B 128.4(4)
N51B N52B C3B 119.3(4)
C63B N61B N62B 105.2(4)
C63B N61B Co1B 132.3(3)
N62B N61B Co1B 121.6(3)
C61B N62B N61B 111.4(4)
C61B N62B C3B 128.7(4)
N61B N62B C3B 119.7(4)
C73B N71B N72B 105.2(4)
C73B N71B Co2B 131.1(3)
N72B N71B Co2B 122.4(3)
C71B N72B N71B 111.6(4)
C71B N72B C4B 127.9(4)
N71B N72B C4B 119.6(4)
C83B N81B N82B 105.1(4)
C83B N81B Co2B 133.4(3)
N82B N81B Co2B 121.2(3)
C81B N82B N81B 110.9(4)
C81B N82B C4B 128.1(4)
N81B N82B C4B 120.2(4)
O12 Cl1 O14 110.5(3)
O12 Cl1 O13 110.3(3)
O14 Cl1 O13 110.0(3)
O12 Cl1 O11 109.1(3)
O14 Cl1 O11 109.9(3)
O13 Cl1 O11 107.0(3)
O22 Cl2 O24 116.7(3)
O22 Cl2 O21 113.3(3)
O24 Cl2 O21 112.9(3)
O22 Cl2 O23 101.8(4)
O24 Cl2 O23 106.3(3)
O21 Cl2 O23 103.9(3)
O33 Cl3 O34 107.6(5)
O33 Cl3 O31 108.6(5)
O34 Cl3 O31 109.4(6)
O33 Cl3 O32 115.1(6)
O34 Cl3 O32 109.3(6)
O31 Cl3 O32 106.8(5)
O44 Cl4 O43 110.0(7)
O44 Cl4 O42 113.3(5)
O43 Cl4 O42 108.0(5)
O44 Cl4 O41 107.4(5)
O43 Cl4 O41 103.6(5)
O42 Cl4 O41 114.0(5)
O54A Cl5A O51A 108.1(8)
O54A Cl5A O52A 118.0(7)
O51A Cl5A O52A 112.8(7)
O54A Cl5A O53A 106.1(7)
O51A Cl5A O53A 103.0(7)
O52A Cl5A O53A 107.6(7)
O54B Cl5B O53B 110.2(12)
O54B Cl5B O52B 94.2(11)
O53B Cl5B O52B 107.0(12)
O54B Cl5B O51B 115.1(13)
O53B Cl5B O51B 120.4(13)
O52B Cl5B O51B 106.1(11)
O64A Cl6A O63A 113.4(12)
O64A Cl6A O61A 111.6(12)
O63A Cl6A O61A 119.2(12)
O64A Cl6A O62A 103.2(12)
O63A Cl6A O62A 103.3(11)
O61A Cl6A O62A 103.9(10)
O64B Cl6B O63B 113.6(14)
O64B Cl6B O61B 112.3(13)
O63B Cl6B O61B 104.5(14)
O64B Cl6B O62B 98.8(12)
O63B Cl6B O62B 115.5(13)
O61B Cl6B O62B 112.6(13)
O64C Cl6C O63C 113.6(14)
O64C Cl6C O61C 106.4(14)
O63C Cl6C O61C 113.8(15)
O64C Cl6C O62C 99.1(13)
O63C Cl6C O62C 105.3(14)
O61C Cl6C O62C 118.0(15)
N91 C91 C92 179.3(8)
C91 C92 H92A 109.5
C91 C92 H92B 109.5
H92A C92 H92B 109.5
C91 C92 H92C 109.5
H92A C92 H92C 109.5
H92B C92 H92C 109.5
N92 C93 C94 176.5(8)
C93 C94 H94A 109.5
C93 C94 H94B 109.5
H94A C94 H94B 109.5
C93 C94 H94C 109.5
H94A C94 H94C 109.5
H94B C94 H94C 109.5

loop_
_geom_bond_atom_site_label_1
_geom_bond_atom_site_label_2
_geom_bond_distance
Co1A O1A 1.969(3)
Co1A N51A 2.068(4)
Co1A N11A 2.079(4)
Co1A N21A 2.130(4)
Co1A N61A 2.153(4)
Co2A O1A 1.945(3)
Co2A N31A 2.065(4)
Co2A N71A 2.071(4)
Co2A N41A 2.120(4)
Co2A N81A 2.157(4)
C1A N12A 1.450(6)
C1A N22A 1.455(6)
C1A C14A 1.516(6)
C1A H1A 0.9800
C2A N42A 1.445(6)
C2A N32A 1.451(5)
C2A C16A 1.512(6)
C2A H2A 0.9800
C3A N62A 1.449(6)
C3A N52A 1.451(6)
C3A C24A 1.517(7)
C3A H3A 0.9800
C4A N82A 1.441(6)
C4A N72A 1.445(6)
C4A C26A 1.521(6)
C4A H4A 0.9800
C11A N12A 1.342(5)
C11A C12A 1.355(7)
C11A H11A 0.9300
C12A C13A 1.378(7)
C12A H12A 0.9300
C13A N11A 1.328(5)
C13A H13A 0.9300
C14A C15A 1.367(6)
C14A C19A 1.381(6)
C15A C16A 1.394(6)
C15A H15A 0.9300
C16A C17A 1.400(6)
C17A C18A 1.367(6)
C17A H17A 0.9300
C18A C19A 1.387(6)
C18A H18A 0.9300
C19A H19A 0.9300
C21A N22A 1.355(6)
C21A C22A 1.361(7)
C21A H21A 0.9300
C22A C23A 1.384(7)
C22A H22A 0.9300
C23A N21A 1.336(6)
C23A H23A 0.9300
C24A C29A 1.372(7)
C24A C25A 1.385(6)
C25A C26A 1.367(6)
C25A H25A 0.9300
C26A C27A 1.386(7)
C27A C28A 1.376(7)
C27A H27A 0.9300
C28A C29A 1.374(8)
C28A H28A 0.9300
C29A H29A 0.9300
C31A N32A 1.352(5)
C31A C32A 1.365(7)
C31A H31A 0.9300
C32A C33A 1.374(7)
C32A H32A 0.9300
C33A N31A 1.327(5)
C33A H33A 0.9300
C41A C42A 1.340(7)
C41A N42A 1.354(6)
C41A H41A 0.9300
C42A C43A 1.393(7)
C42A H42A 0.9300
C43A N41A 1.315(6)
C43A H43A 0.9300
C51A N52A 1.337(5)
C51A C52A 1.370(7)
C51A H51A 0.9300
C52A C53A 1.372(7)
C52A H52A 0.9300
C53A N51A 1.327(5)
C53A H53A 0.9300
C61A N62A 1.348(6)
C61A C62A 1.356(7)
C61A H61A 0.9300
C62A C63A 1.376(7)
C62A H62A 0.9300
C63A N61A 1.327(6)
C63A H63A 0.9300
C71A N72A 1.337(6)
C71A C72A 1.354(8)
C71A H71A 0.9300
C72A C73A 1.373(7)
C72A H72A 0.9300
C73A N71A 1.324(6)
C73A H73A 0.9300
C81A C82A 1.347(8)
C81A N82A 1.358(6)
C81A H81A 0.9300
C82A C83A 1.400(7)
C82A H82A 0.9300
C83A N81A 1.318(6)
C83A H83A 0.9300
N11A N12A 1.365(5)
N21A N22A 1.351(5)
N31A N32A 1.356(5)
N41A N42A 1.349(5)
N51A N52A 1.364(5)
N61A N62A 1.357(5)
N71A N72A 1.371(5)
N81A N82A 1.373(5)
Co1B O1B1 1.959(7)
Co1B O1B2 1.965(7)
Co1B N11B 2.084(4)
Co1B N51B 2.093(4)
Co1B N21B 2.147(4)
Co1B N61B 2.150(4)
Co2B O1B2 1.973(7)
Co2B O1B1 1.993(7)
Co2B N71B 2.079(4)
Co2B N31B 2.088(4)
Co2B N81B 2.133(4)
Co2B N41B 2.157(4)
O1B1 O1B2 0.525(10)
C1B N22B 1.452(6)
C1B N12B 1.464(5)
C1B C14B 1.512(6)
C1B H1B 0.9800
C2B N42B 1.446(6)
C2B N32B 1.453(6)
C2B C16B 1.534(6)
C2B H2B 0.9800
C3B N62B 1.457(5)
C3B N52B 1.458(5)
C3B C24B 1.523(6)
C3B H3B 0.9800
C4B N82B 1.458(5)
C4B N72B 1.470(6)
C4B C26B 1.516(6)
C4B H4B 0.9800
C11B N12B 1.339(5)
C11B C12B 1.355(6)
C11B H11B 0.9300
C12B C13B 1.369(7)
C12B H12B 0.9300
C13B N11B 1.330(5)
C13B H13B 0.9300
C14B C15B 1.368(6)
C14B C19B 1.379(6)
C15B C16B 1.385(6)
C15B H15B 0.9300
C16B C17B 1.384(6)
C17B C18B 1.374(7)
C17B H17B 0.9300
C18B C19B 1.379(7)
C18B H18B 0.9300
C19B H19B 0.9300
C21B N22B 1.337(6)
C21B C22B 1.354(7)
C21B H21B 0.9300
C22B C23B 1.371(7)
C22B H22B 0.9300
C23B N21B 1.323(6)
C23B H23B 0.9300
C24B C29B 1.378(6)
C24B C25B 1.382(6)
C25B C26B 1.385(6)
C25B H25B 0.9300
C26B C27B 1.385(6)
C27B C28B 1.377(6)
C27B H27B 0.9300
C28B C29B 1.375(6)
C28B H28B 0.9300
C29B H29B 0.9300
C31B N32B 1.343(6)
C31B C32B 1.354(7)
C31B H31B 0.9300
C32B C33B 1.379(7)
C32B H32B 0.9300
C33B N31B 1.323(6)
C33B H33B 0.9300
C41B N42B 1.345(6)
C41B C42B 1.347(7)
C41B H41B 0.9300
C42B C43B 1.367(7)
C42B H42B 0.9300
C43B N41B 1.307(6)
C43B H43B 0.9300
C51B N52B 1.342(5)
C51B C52B 1.349(7)
C51B H51B 0.9300
C52B C53B 1.385(7)
C52B H52B 0.9300
C53B N51B 1.336(6)
C53B H53B 0.9300
C61B N62B 1.337(6)
C61B C62B 1.353(7)
C61B H61B 0.9300
C62B C63B 1.387(7)
C62B H62B 0.9300
C63B N61B 1.310(6)
C63B H63B 0.9300
C71B N72B 1.341(5)
C71B C72B 1.367(7)
C71B H71B 0.9300
C72B C73B 1.375(7)
C72B H72B 0.9300
C73B N71B 1.342(5)
C73B H73B 0.9300
C81B N82B 1.342(6)
C81B C82B 1.361(7)
C81B H81B 0.9300
C82B C83B 1.389(7)
C82B H82B 0.9300
C83B N81B 1.315(6)
C83B H83B 0.9300
N11B N12B 1.346(5)
N21B N22B 1.355(5)
N31B N32B 1.358(5)
N41B N42B 1.345(5)
N51B N52B 1.355(5)
N61B N62B 1.356(5)
N71B N72B 1.349(5)
N81B N82B 1.362(5)
Cl1 O12 1.386(4)
Cl1 O14 1.397(4)
Cl1 O13 1.415(4)
Cl1 O11 1.421(3)
Cl2 O22 1.392(4)
Cl2 O24 1.393(4)
Cl2 O21 1.400(4)
Cl2 O23 1.441(5)
Cl3 O33 1.335(6)
Cl3 O34 1.345(6)
Cl3 O31 1.345(5)
Cl3 O32 1.346(6)
Cl4 O44 1.286(6)
Cl4 O43 1.307(6)
Cl4 O42 1.328(6)
Cl4 O41 1.338(6)
Cl5A O54A 1.395(8)
Cl5A O51A 1.405(8)
Cl5A O52A 1.421(9)
Cl5A O53A 1.423(9)
Cl5B O54B 1.365(12)
Cl5B O53B 1.414(12)
Cl5B O52B 1.423(12)
Cl5B O51B 1.429(12)
Cl6A O64A 1.408(13)
Cl6A O63A 1.428(13)
Cl6A O61A 1.436(12)
Cl6A O62A 1.454(14)
Cl6B O64B 1.384(13)
Cl6B O63B 1.424(13)
Cl6B O61B 1.429(13)
Cl6B O62B 1.435(14)
Cl6C O64C 1.382(13)
Cl6C O63C 1.414(13)
Cl6C O61C 1.427(13)
Cl6C O62C 1.436(14)
C91 N91 1.121(8)
C91 C92 1.420(9)
C92 H92A 0.9600
C92 H92B 0.9600
C92 H92C 0.9600
C93 N92 1.121(8)
C93 C94 1.437(9)
C94 H94A 0.9600
C94 H94B 0.9600
C94 H94C 0.9600

loop_
_geom_torsion_atom_site_label_1
_geom_torsion_atom_site_label_2
_geom_torsion_atom_site_label_3
_geom_torsion_atom_site_label_4
_geom_torsion
N31A Co2A O1A Co1A 97.9(9)
N71A Co2A O1A Co1A -94.5(9)
N41A Co2A O1A Co1A 4.3(9)
N81A Co2A O1A Co1A -176.7(9)
N51A Co1A O1A Co2A 94.7(9)
N11A Co1A O1A Co2A -97.5(9)
N21A Co1A O1A Co2A -4.8(9)
N61A Co1A O1A Co2A 176.5(9)
N12A C11A C12A C13A -0.4(6)
C11A C12A C13A N11A -0.1(6)
N12A C1A C14A C15A 155.7(4)
N22A C1A C14A C15A 33.2(6)
N12A C1A C14A C19A -24.3(6)
N22A C1A C14A C19A -146.8(4)
C19A C14A C15A C16A 2.2(6)
C1A C14A C15A C16A -177.8(4)
C14A C15A C16A C17A -2.3(6)
C14A C15A C16A C2A 175.6(4)
N42A C2A C16A C15A -31.7(5)
N32A C2A C16A C15A -155.3(4)
N42A C2A C16A C17A 146.1(4)
N32A C2A C16A C17A 22.5(6)
C15A C16A C17A C18A 0.9(6)
C2A C16A C17A C18A -176.9(4)
C16A C17A C18A C19A 0.5(7)
C15A C14A C19A C18A -0.7(7)
C1A C14A C19A C18A 179.3(4)
C17A C18A C19A C14A -0.6(7)
N22A C21A C22A C23A -0.3(6)
C21A C22A C23A N21A 0.2(6)
N62A C3A C24A C29A -156.6(5)
N52A C3A C24A C29A -32.6(6)
N62A C3A C24A C25A 22.2(6)
N52A C3A C24A C25A 146.1(4)
C29A C24A C25A C26A 1.6(7)
C3A C24A C25A C26A -177.2(4)
C24A C25A C26A C27A -2.6(7)
C24A C25A C26A C4A 178.2(4)
N82A C4A C26A C25A -22.4(6)
N72A C4A C26A C25A -145.6(4)
N82A C4A C26A C27A 158.3(5)
N72A C4A C26A C27A 35.1(6)
C25A C26A C27A C28A 0.6(8)
C4A C26A C27A C28A 179.9(6)
C26A C27A C28A C29A 2.4(10)
C25A C24A C29A C28A 1.5(9)
C3A C24A C29A C28A -179.7(5)
C27A C28A C29A C24A -3.5(10)
N32A C31A C32A C33A 0.3(6)
C31A C32A C33A N31A -0.9(7)
N42A C41A C42A C43A -0.8(6)
C41A C42A C43A N41A 1.1(6)
N52A C51A C52A C53A 0.0(6)
C51A C52A C53A N51A 0.7(6)
N62A C61A C62A C63A 1.8(6)
C61A C62A C63A N61A -2.6(6)
N72A C71A C72A C73A -0.5(7)
C71A C72A C73A N71A -0.5(7)
N82A C81A C82A C83A 1.3(7)
C81A C82A C83A N81A -0.5(7)
C12A C13A N11A N12A 0.5(5)
C12A C13A N11A Co1A -165.7(3)
O1A Co1A N11A C13A -123.5(4)
N51A Co1A N11A C13A 46.6(4)
N21A Co1A N11A C13A 139.4(4)
N61A Co1A N11A C13A -39.1(4)
O1A Co1A N11A N12A 72.3(4)
N51A Co1A N11A N12A -117.5(3)
N21A Co1A N11A N12A -24.8(3)
N61A Co1A N11A N12A 156.7(3)
C12A C11A N12A N11A 0.7(6)
C12A C11A N12A C1A -176.5(5)
C13A N11A N12A C11A -0.7(5)
Co1A N11A N12A C11A 167.1(3)
C13A N11A N12A C1A 176.8(4)
Co1A N11A N12A C1A -15.4(5)
N22A C1A N12A C11A -116.3(5)
C14A C1A N12A C11A 119.7(5)
N22A C1A N12A N11A 66.7(5)
C14A C1A N12A N11A -57.3(5)
C22A C23A N21A N22A 0.1(5)
C22A C23A N21A Co1A 168.7(3)
O1A Co1A N21A C23A 85.1(4)
N51A Co1A N21A C23A -42.8(4)
N11A Co1A N21A C23A -140.8(4)
O1A Co1A N21A N22A -107.8(3)
N51A Co1A N21A N22A 124.3(3)
N11A Co1A N21A N22A 26.2(3)
C23A N21A N22A C21A -0.3(5)
Co1A N21A N22A C21A -170.4(3)
C23A N21A N22A C1A -177.4(4)
Co1A N21A N22A C1A 12.6(5)
C22A C21A N22A N21A 0.4(5)
C22A C21A N22A C1A 177.1(4)
N12A C1A N22A N21A -64.7(5)
C14A C1A N22A N21A 59.2(5)
N12A C1A N22A C21A 118.9(5)
C14A C1A N22A C21A -117.2(5)
C32A C33A N31A N32A 1.1(6)
C32A C33A N31A Co2A 167.4(4)
O1A Co2A N31A C33A 120.3(5)
N71A Co2A N31A C33A -50.3(5)
N41A Co2A N31A C33A -143.7(5)
N81A Co2A N31A C33A 35.4(5)
O1A Co2A N31A N32A -75.5(4)
N71A Co2A N31A N32A 113.9(3)
N41A Co2A N31A N32A 20.5(3)
N81A Co2A N31A N32A -160.4(3)
C32A C31A N32A N31A 0.4(6)
C32A C31A N32A C2A 173.0(5)
C33A N31A N32A C31A -0.9(5)
Co2A N31A N32A C31A -169.0(3)
C33A N31A N32A C2A -174.4(4)
Co2A N31A N32A C2A 17.6(5)
N42A C2A N32A C31A 120.9(5)
C16A C2A N32A C31A -115.1(5)
N42A C2A N32A N31A -66.8(5)
C16A C2A N32A N31A 57.2(5)
C42A C43A N41A N42A -0.9(5)
C42A C43A N41A Co2A -173.6(3)
O1A Co2A N41A C43A -74.5(4)
N31A Co2A N41A C43A 151.0(4)
N71A Co2A N41A C43A 57.0(4)
O1A Co2A N41A N42A 113.7(3)
N31A Co2A N41A N42A -20.9(3)
N71A Co2A N41A N42A -114.9(3)
C43A N41A N42A C41A 0.4(5)
Co2A N41A N42A C41A 174.3(3)
C43A N41A N42A C2A 169.0(4)
Co2A N41A N42A C2A -17.1(5)
C42A C41A N42A N41A 0.3(5)
C42A C41A N42A C2A -167.0(4)
N32A C2A N42A N41A 66.6(5)
C16A C2A N42A N41A -56.9(5)
N32A C2A N42A C41A -127.1(4)
C16A C2A N42A C41A 109.4(5)
C52A C53A N51A N52A -1.1(6)
C52A C53A N51A Co1A -159.6(4)
O1A Co1A N51A C53A -138.1(4)
N11A Co1A N51A C53A 50.7(4)
N21A Co1A N51A C53A -36.5(4)
N61A Co1A N51A C53A 140.0(4)
O1A Co1A N51A N52A 67.3(4)
N11A Co1A N51A N52A -103.8(3)
N21A Co1A N51A N52A 168.9(4)
N61A Co1A N51A N52A -14.5(3)
C52A C51A N52A N51A -0.7(6)
C52A C51A N52A C3A -172.1(5)
C53A N51A N52A C51A 1.1(5)
Co1A N51A N52A C51A 160.8(3)
C53A N51A N52A C3A 173.2(4)
Co1A N51A N52A C3A -27.1(6)
N62A C3A N52A C51A -121.5(5)
C24A C3A N52A C51A 113.7(5)
N62A C3A N52A N51A 67.7(5)
C24A C3A N52A N51A -57.1(5)
C62A C63A N61A N62A 2.2(6)
C62A C63A N61A Co1A -174.1(3)
O1A Co1A N61A C63A 74.4(4)
N51A Co1A N61A C63A -158.1(4)
N11A Co1A N61A C63A -59.9(4)
O1A Co1A N61A N62A -101.4(3)
N51A Co1A N61A N62A 26.1(3)
N11A Co1A N61A N62A 124.4(3)
C62A C61A N62A N61A -0.5(6)
C62A C61A N62A C3A 170.8(5)
C63A N61A N62A C61A -1.1(5)
Co1A N61A N62A C61A 175.6(3)
C63A N61A N62A C3A -173.0(4)
Co1A N61A N62A C3A 3.7(6)
N52A C3A N62A C61A 136.2(5)
C24A C3A N62A C61A -99.4(5)
N52A C3A N62A N61A -53.4(5)
C24A C3A N62A N61A 71.1(5)
C72A C73A N71A N72A 1.2(6)
C72A C73A N71A Co2A 159.0(4)
O1A Co2A N71A C73A 140.2(4)
N31A Co2A N71A C73A -48.7(4)
N41A Co2A N71A C73A 40.6(4)
N81A Co2A N71A C73A -137.0(4)
O1A Co2A N71A N72A -66.0(4)
N31A Co2A N71A N72A 105.1(4)
N41A Co2A N71A N72A -165.5(4)
N81A Co2A N71A N72A 16.9(4)
C72A C71A N72A N71A 1.2(6)
C72A C71A N72A C4A 177.3(5)
C73A N71A N72A C71A -1.5(5)
Co2A N71A N72A C71A -160.1(3)
C73A N71A N72A C4A -178.0(4)
Co2A N71A N72A C4A 23.4(6)
N82A C4A N72A C71A 116.5(5)
C26A C4A N72A C71A -119.0(5)
N82A C4A N72A N71A -67.7(5)
C26A C4A N72A N71A 56.7(6)
C82A C83A N81A N82A -0.5(6)
C82A C83A N81A Co2A -172.4(4)
O1A Co2A N81A C83A -81.8(5)
N31A Co2A N81A C83A 52.8(5)
N71A Co2A N81A C83A 147.0(5)
O1A Co2A N81A N82A 107.6(3)
N31A Co2A N81A N82A -117.8(3)
N71A Co2A N81A N82A -23.7(3)
C82A C81A N82A N81A -1.7(6)
C82A C81A N82A C4A -177.4(5)
C83A N81A N82A C81A 1.3(5)
Co2A N81A N82A C81A 174.1(3)
C83A N81A N82A C4A 177.5(4)
Co2A N81A N82A C4A -9.7(6)
N72A C4A N82A C81A -125.7(5)
C26A C4A N82A C81A 110.6(6)
N72A C4A N82A N81A 58.9(5)
C26A C4A N82A N81A -64.9(6)
N11B Co1B O1B1 O1B2 64.5(16)
N51B Co1B O1B1 O1B2 -129.7(13)
N21B Co1B O1B1 O1B2 144.0(15)
N61B Co1B O1B1 O1B2 -36.5(15)
O1B2 Co1B O1B1 Co2B 11.7(7)
N11B Co1B O1B1 Co2B 76.1(15)
N51B Co1B O1B1 Co2B -118.0(14)
N21B Co1B O1B1 Co2B 155.7(15)
N61B Co1B O1B1 Co2B -24.8(15)
N71B Co2B O1B1 O1B2 130.6(14)
N31B Co2B O1B1 O1B2 -66.7(16)
N81B Co2B O1B1 O1B2 36.2(15)
N41B Co2B O1B1 O1B2 -144.9(15)
O1B2 Co2B O1B1 Co1B -11.8(7)
N71B Co2B O1B1 Co1B 118.8(14)
N31B Co2B O1B1 Co1B -78.4(15)
N81B Co2B O1B1 Co1B 24.4(15)
N41B Co2B O1B1 Co1B -156.6(15)
Co2B O1B1 O1B2 Co1B -176.52(19)
Co1B O1B1 O1B2 Co2B 176.52(19)
N11B Co1B O1B2 O1B1 -125.6(14)
N51B Co1B O1B2 O1B1 63.0(16)
N21B Co1B O1B2 O1B1 -36.0(15)
N61B Co1B O1B2 O1B1 144.0(15)
O1B1 Co1B O1B2 Co2B -14.3(9)
N11B Co1B O1B2 Co2B -139.9(16)
N51B Co1B O1B2 Co2B 48.7(19)
N21B Co1B O1B2 Co2B -50.3(17)
N61B Co1B O1B2 Co2B 129.7(17)
N71B Co2B O1B2 O1B1 -61.4(16)
N31B Co2B O1B2 O1B1 124.9(14)
N81B Co2B O1B2 O1B1 -144.2(15)
N41B Co2B O1B2 O1B1 35.2(15)
O1B1 Co2B O1B2 Co1B 14.2(9)
N71B Co2B O1B2 Co1B -47.2(19)
N31B Co2B O1B2 Co1B 139.1(16)
N81B Co2B O1B2 Co1B -130.0(17)
N41B Co2B O1B2 Co1B 49.4(17)
N12B C11B C12B C13B -0.8(6)
C11B C12B C13B N11B 1.6(6)
N22B C1B C14B C15B 25.3(6)
N12B C1B C14B C15B 149.4(4)
N22B C1B C14B C19B -155.1(4)
N12B C1B C14B C19B -31.0(6)
C19B C14B C15B C16B 1.4(6)
C1B C14B C15B C16B -179.0(4)
C14B C15B C16B C17B -2.6(6)
C14B C15B C16B C2B 177.1(4)
N42B C2B C16B C17B 155.0(4)
N32B C2B C16B C17B 32.0(6)
N42B C2B C16B C15B -24.6(6)
N32B C2B C16B C15B -147.6(4)
C15B C16B C17B C18B 2.4(7)
C2B C16B C17B C18B -177.3(5)
C16B C17B C18B C19B -1.1(8)
C17B C18B C19B C14B -0.1(8)
C15B C14B C19B C18B -0.1(7)
C1B C14B C19B C18B -179.7(5)
N22B C21B C22B C23B 0.4(6)
C21B C22B C23B N21B -0.9(7)
N62B C3B C24B C29B -148.4(4)
N52B C3B C24B C29B -26.1(6)
N62B C3B C24B C25B 31.2(5)
N52B C3B C24B C25B 153.4(4)
C29B C24B C25B C26B 0.2(6)
C3B C24B C25B C26B -179.4(4)
C24B C25B C26B C27B -1.3(6)
C24B C25B C26B C4B 178.6(4)
N82B C4B C26B C27B 148.4(4)
N72B C4B C26B C27B 27.6(5)
N82B C4B C26B C25B -31.5(5)
N72B C4B C26B C25B -152.4(4)
C25B C26B C27B C28B 1.1(7)
C4B C26B C27B C28B -178.8(4)
C26B C27B C28B C29B 0.2(7)
C27B C28B C29B C24B -1.3(7)
C25B C24B C29B C28B 1.1(7)
C3B C24B C29B C28B -179.3(4)
N32B C31B C32B C33B -1.1(6)
C31B C32B C33B N31B -0.1(6)
N42B C41B C42B C43B 0.1(6)
C41B C42B C43B N41B 1.0(7)
N52B C51B C52B C53B 0.4(6)
C51B C52B C53B N51B 0.0(6)
N62B C61B C62B C63B 0.0(6)
C61B C62B C63B N61B -1.1(6)
N72B C71B C72B C73B -0.2(6)
C71B C72B C73B N71B -0.5(6)
N82B C81B C82B C83B -0.4(6)
C81B C82B C83B N81B 0.8(6)
C12B C13B N11B N12B -1.7(6)
C12B C13B N11B Co1B -164.0(4)
O1B1 Co1B N11B C13B -139.8(5)
O1B2 Co1B N11B C13B -123.2(5)
N51B Co1B N11B C13B 51.1(4)
N21B Co1B N11B C13B 141.6(4)
N61B Co1B N11B C13B -35.7(4)
O1B1 Co1B N11B N12B 61.0(5)
O1B2 Co1B N11B N12B 77.5(5)
N51B Co1B N11B N12B -108.2(4)
N21B Co1B N11B N12B -17.7(4)
N61B Co1B N11B N12B 165.1(4)
C12B C11B N12B N11B -0.2(6)
C12B C11B N12B C1B -172.3(5)
C13B N11B N12B C11B 1.1(5)
Co1B N11B N12B C11B 164.6(3)
C13B N11B N12B C1B 174.0(4)
Co1B N11B N12B C1B -22.5(6)
N22B C1B N12B C11B -121.4(5)
C14B C1B N12B C11B 112.8(5)
N22B C1B N12B N11B 67.2(5)
C14B C1B N12B N11B -58.7(5)
C22B C23B N21B N22B 1.0(6)
C22B C23B N21B Co1B 175.5(4)
O1B1 Co1B N21B C23B 78.8(5)
O1B2 Co1B N21B C23B 87.8(5)
N11B Co1B N21B C23B -149.2(5)
N51B Co1B N21B C23B -51.4(5)
O1B1 Co1B N21B N22B -107.5(4)
O1B2 Co1B N21B N22B -98.5(4)
N11B Co1B N21B N22B 24.4(3)
N51B Co1B N21B N22B 122.2(3)
C22B C21B N22B N21B 0.2(6)
C22B C21B N22B C1B 174.6(4)
C23B N21B N22B C21B -0.7(5)
Co1B N21B N22B C21B -175.8(3)
C23B N21B N22B C1B -175.6(4)
Co1B N21B N22B C1B 9.2(5)
N12B C1B N22B C21B 127.5(5)
C14B C1B N22B C21B -107.9(5)
N12B C1B N22B N21B -58.6(5)
C14B C1B N22B N21B 66.0(5)
C32B C33B N31B N32B 1.2(5)
C32B C33B N31B Co2B 162.1(3)
O1B2 Co2B N31B C33B 124.2(5)
O1B1 Co2B N31B C33B 141.7(5)
N71B Co2B N31B C33B -51.6(4)
N81B Co2B N31B C33B 36.7(4)
N41B Co2B N31B C33B -140.9(4)
O1B2 Co2B N31B N32B -78.3(4)
O1B1 Co2B N31B N32B -60.8(5)
N71B Co2B N31B N32B 105.9(3)
N81B Co2B N31B N32B -165.8(3)
N41B Co2B N31B N32B 16.6(3)
C32B C31B N32B N31B 1.9(6)
C32B C31B N32B C2B 174.6(5)
C33B N31B N32B C31B -2.0(5)
Co2B N31B N32B C31B -163.8(3)
C33B N31B N32B C2B -175.4(4)
Co2B N31B N32B C2B 22.7(5)
N42B C2B N32B C31B 120.2(5)
C16B C2B N32B C31B -115.4(5)
N42B C2B N32B N31B -67.6(5)
C16B C2B N32B N31B 56.8(5)
C42B C43B N41B N42B -1.8(6)
C42B C43B N41B Co2B -175.9(4)
O1B2 Co2B N41B C43B -82.2(5)
O1B1 Co2B N41B C43B -73.5(5)
N71B Co2B N41B C43B 56.1(4)
N31B Co2B N41B C43B 151.0(4)
O1B2 Co2B N41B N42B 104.7(4)
O1B1 Co2B N41B N42B 113.4(4)
N71B Co2B N41B N42B -117.0(3)
N31B Co2B N41B N42B -22.2(3)
C43B N41B N42B C41B 1.9(5)
Co2B N41B N42B C41B 176.5(3)
C43B N41B N42B C2B 173.3(4)
Co2B N41B N42B C2B -12.0(5)
C42B C41B N42B N41B -1.2(6)
C42B C41B N42B C2B -171.8(5)
N32B C2B N42B N41B 60.7(5)
C16B C2B N42B N41B -62.2(5)
N32B C2B N42B C41B -129.4(5)
C16B C2B N42B C41B 107.6(5)
C52B C53B N51B N52B -0.4(5)
C52B C53B N51B Co1B -163.7(3)
O1B1 Co1B N51B C53B -123.1(5)
O1B2 Co1B N51B C53B -141.1(5)
N11B Co1B N51B C53B 46.2(4)
N21B Co1B N51B C53B -40.0(4)
N61B Co1B N51B C53B 137.8(4)
O1B1 Co1B N51B N52B 76.2(5)
O1B2 Co1B N51B N52B 58.2(5)
N11B Co1B N51B N52B -114.5(3)
N21B Co1B N51B N52B 159.3(3)
N61B Co1B N51B N52B -22.9(3)
C52B C51B N52B N51B -0.7(6)
C52B C51B N52B C3B -176.4(4)
C53B N51B N52B C51B 0.7(5)
Co1B N51B N52B C51B 165.8(3)
C53B N51B N52B C3B 176.8(4)
Co1B N51B N52B C3B -18.1(5)
N62B C3B N52B C51B -116.3(5)
C24B C3B N52B C51B 119.8(5)
N62B C3B N52B N51B 68.3(5)
C24B C3B N52B N51B -55.6(5)
C62B C63B N61B N62B 1.7(5)
C62B C63B N61B Co1B 170.9(3)
O1B1 Co1B N61B C63B 88.1(5)
O1B2 Co1B N61B C63B 79.0(5)
N11B Co1B N61B C63B -44.0(4)
N51B Co1B N61B C63B -141.8(4)
O1B1 Co1B N61B N62B -104.2(4)
O1B2 Co1B N61B N62B -113.3(4)
N11B Co1B N61B N62B 123.6(3)
N51B Co1B N61B N62B 25.9(3)
C62B C61B N62B N61B 1.0(5)
C62B C61B N62B C3B 176.3(4)
C63B N61B N62B C61B -1.7(5)
Co1B N61B N62B C61B -172.3(3)
C63B N61B N62B C3B -177.5(4)
Co1B N61B N62B C3B 12.0(5)
N52B C3B N62B C61B 121.0(5)
C24B C3B N62B C61B -115.2(5)
N52B C3B N62B N61B -64.1(5)
C24B C3B N62B N61B 59.7(5)
C72B C73B N71B N72B 0.9(6)
C72B C73B N71B Co2B 167.9(4)
O1B2 Co2B N71B C73B 132.4(5)
O1B1 Co2B N71B C73B 115.1(5)
N31B Co2B N71B C73B -52.7(5)
N81B Co2B N71B C73B -145.7(4)
N41B Co2B N71B C73B 33.1(4)
O1B2 Co2B N71B N72B -62.6(5)
O1B1 Co2B N71B N72B -79.9(5)
N31B Co2B N71B N72B 112.4(4)
N81B Co2B N71B N72B 19.4(4)
N41B Co2B N71B N72B -161.8(4)
C72B C71B N72B N71B 0.8(6)
C72B C71B N72B C4B 169.1(5)
C73B N71B N72B C71B -1.1(5)
Co2B N71B N72B C71B -169.5(3)
C73B N71B N72B C4B -170.5(4)
Co2B N71B N72B C4B 21.2(6)
N82B C4B N72B C71B 123.8(5)
C26B C4B N72B C71B -113.4(5)
N82B C4B N72B N71B -68.8(5)
C26B C4B N72B N71B 54.1(5)
C82B C83B N81B N82B -0.9(6)
C82B C83B N81B Co2B -174.4(4)
O1B2 Co2B N81B C83B -71.6(5)
O1B1 Co2B N81B C83B -80.5(5)
N71B Co2B N81B C83B 150.1(4)
N31B Co2B N81B C83B 55.4(4)
O1B2 Co2B N81B N82B 115.7(4)
O1B1 Co2B N81B N82B 106.8(4)
N71B Co2B N81B N82B -22.6(3)
N31B Co2B N81B N82B -117.3(3)
C82B C81B N82B N81B -0.2(6)
C82B C81B N82B C4B -169.3(4)
C83B N81B N82B C81B 0.6(5)
Co2B N81B N82B C81B 175.1(3)
C83B N81B N82B C4B 170.7(4)
Co2B N81B N82B C4B -14.7(5)
N72B C4B N82B C81B -127.4(5)
C26B C4B N82B C81B 110.8(5)
N72B C4B N82B N81B 64.4(5)
C26B C4B N82B N81B -57.4(5)
